data_7046961
loop_
_publ_author_name
'Sun, Cheng-Zhe'
'Cheng, Li-Ji'
'Qiao, Yupu'
'Zhang, Li-Yi'
'Chen, Zhong-Ning'
'Dai, Feng-Rong'
'Lin, Wei'
'Wang, Zhenqiang'

_publ_section_title
;
 Stimuli-responsive metal-organic supercontainers as synthetic proton
 receptors.
;
_journal_issue 30
_journal_name_full 'Dalton transactions (Cambridge, England : 2003)'
_journal_page_first 10256
_journal_page_last 10263
_journal_paper_doi 10.1039/c8dt01900b
_journal_volume 47
_journal_year 2018
_chemical_formula_sum 'C360 H304 Co16 N8 O84 S16'
_chemical_formula_weight 7541.93
_space_group_crystal_system triclinic
_space_group_IT_number 2
_space_group_name_Hall '-P 1'
_space_group_name_H-M_alt 'P -1'
_symmetry_space_group_name_Hall '-P 1'
_symmetry_space_group_name_H-M 'P -1'
_atom_sites_solution_hydrogens geom
_audit_creation_method SHELXL-2014/7
_audit_update_record
;
2018-01-31 deposited with the CCDC.
2018-07-09 downloaded from the CCDC.
;
_cell_angle_alpha 111.143(12)
_cell_angle_beta 90.835(13)
_cell_angle_gamma 102.933(13)
_cell_formula_units_Z 1
_cell_length_a 20.249(19)
_cell_length_b 24.77(2)
_cell_length_c 26.23(2)
_cell_measurement_reflns_used 9034
_cell_measurement_temperature 100(2)
_cell_measurement_theta_max 25.19
_cell_measurement_theta_min 2.32
_cell_volume 11893(17)
_computing_cell_refinement 'Bruker SMART'
_computing_data_collection 'Bruker SMART'
_computing_data_reduction 'Bruker SAINT'
_computing_molecular_graphics 'Bruker SHELXTL'
_computing_publication_material 'Bruker SHELXTL'
_computing_structure_refinement 'SHELXL-2014/7 (Sheldrick, 2014)'
_computing_structure_solution 'Bruker SHELXTL'
_diffrn_ambient_temperature 100(2)
_diffrn_measured_fraction_theta_full 0.945
_diffrn_measured_fraction_theta_max 0.945
_diffrn_measurement_device_type 'CCD area detector'
_diffrn_measurement_method 'phi and omega scans'
_diffrn_radiation_type MoK\a
_diffrn_radiation_wavelength 0.71073
_diffrn_reflns_av_R_equivalents 0.0754
_diffrn_reflns_av_unetI/netI 0.1187
_diffrn_reflns_Laue_measured_fraction_full 0.945
_diffrn_reflns_Laue_measured_fraction_max 0.945
_diffrn_reflns_limit_h_max 24
_diffrn_reflns_limit_h_min -24
_diffrn_reflns_limit_k_max 29
_diffrn_reflns_limit_k_min -29
_diffrn_reflns_limit_l_max 31
_diffrn_reflns_limit_l_min -31
_diffrn_reflns_number 95530
_diffrn_reflns_point_group_measured_fraction_full 0.945
_diffrn_reflns_point_group_measured_fraction_max 0.945
_diffrn_reflns_theta_full 25.000
_diffrn_reflns_theta_max 25.000
_diffrn_reflns_theta_min 1.578
_exptl_absorpt_coefficient_mu 0.672
_exptl_absorpt_correction_type none
_exptl_crystal_colour red
_exptl_crystal_density_diffrn 1.052
_exptl_crystal_description block
_exptl_crystal_F_000 3872
_exptl_crystal_size_max 0.90
_exptl_crystal_size_mid 0.50
_exptl_crystal_size_min 0.30
_platon_squeeze_details
;
;
_refine_diff_density_max 2.103
_refine_diff_density_min -0.982
_refine_diff_density_rms 0.144
_refine_ls_extinction_method none
_refine_ls_goodness_of_fit_ref 1.090
_refine_ls_hydrogen_treatment constr
_refine_ls_matrix_type full
_refine_ls_number_parameters 2179
_refine_ls_number_reflns 39594
_refine_ls_number_restraints 1020
_refine_ls_restrained_S_all 1.096
_refine_ls_R_factor_all 0.1613
_refine_ls_R_factor_gt 0.1155
_refine_ls_shift/su_max 0.001
_refine_ls_shift/su_mean 0.000
_refine_ls_structure_factor_coef Fsqd
_refine_ls_weighting_details 'w=1/[\s^2^(Fo^2^)+(0.1959P)^2^] where P=(Fo^2^+2Fc^2^)/3'
_refine_ls_weighting_scheme calc
_refine_ls_wR_factor_gt 0.3017
_refine_ls_wR_factor_ref 0.3441
_reflns_Friedel_coverage 0.000
_reflns_number_gt 21091
_reflns_number_total 39594
_reflns_threshold_expression 'I > 2\s(I)'
_cod_data_source_file c8dt01900b2.cif
_cod_data_source_block z
_cod_depositor_comments 'Adding full bibliography for 7046961--7046962.cif.'
_cod_original_cell_volume 11894(19)
_cod_database_code 7046961
_shelx_shelxl_version_number 2014/7
_shelx_space_group_comment
; 
The symmetry employed for this shelxl refinement is uniquely defined 
by the following loop, which should always be used as a source of 
symmetry information in preference to the above space-group names. 
They are only intended as comments. 
;

loop_
_space_group_symop_operation_xyz
'x, y, z'
'-x, -y, -z'

loop_
_atom_site_label
_atom_site_type_symbol
_atom_site_fract_x
_atom_site_fract_y
_atom_site_fract_z
_atom_site_U_iso_or_equiv
_atom_site_adp_type
_atom_site_occupancy
_atom_site_site_symmetry_order
_atom_site_calc_flag
_atom_site_refinement_flags_posn
_atom_site_refinement_flags_adp
Co1 Co 0.27254(5) 0.31398(5) 0.66040(4) 0.0359(3) Uani 1 1 d . .
Co2 Co 0.41186(5) 0.31343(5) 0.69423(4) 0.0345(3) Uani 1 1 d . .
Co3 Co 0.43012(5) 0.44052(4) 0.76848(4) 0.0320(3) Uani 1 1 d . .
Co4 Co 0.28866(5) 0.43899(5) 0.73818(4) 0.0335(3) Uani 1 1 d . .
Co5 Co 0.29174(5) 0.21779(4) 0.27444(4) 0.0319(3) Uani 1 1 d . .
Co6 Co 0.18074(5) 0.24190(5) 0.34707(4) 0.0330(3) Uani 1 1 d . .
Co7 Co 0.16701(5) 0.34331(5) 0.31565(4) 0.0321(3) Uani 1 1 d . .
Co8 Co 0.27573(5) 0.31775(4) 0.24348(4) 0.0316(3) Uani 1 1 d . .
S1 S 0.16347(11) 0.22037(10) 0.68191(9) 0.0466(6) Uani 1 1 d . .
S2 S 0.42473(10) 0.22994(9) 0.75327(8) 0.0376(5) Uani 1 1 d . .
S3 S 0.46132(10) 0.46707(8) 0.89134(8) 0.0329(4) Uani 1 1 d . .
S4 S 0.19458(10) 0.45339(9) 0.82920(8) 0.0384(5) Uani 1 1 d . .
S5 S 0.25615(10) 0.09812(9) 0.17690(8) 0.0348(5) Uani 1 1 d . .
S6 S 0.05220(10) 0.13935(9) 0.31441(8) 0.0349(5) Uani 1 1 d . .
S7 S 0.02989(10) 0.32868(9) 0.25663(8) 0.0336(4) Uani 1 1 d . .
S8 S 0.23666(10) 0.28883(9) 0.12197(8) 0.0329(4) Uani 1 1 d . .
O1 O 0.3628(2) 0.3871(2) 0.6950(2) 0.0353(12) Uani 1 1 d . .
O2 O 0.1856(3) 0.2444(2) 0.6415(2) 0.0469(15) Uani 1 1 d . .
O3 O 0.1023(3) 0.1733(3) 0.6640(3) 0.0611(19) Uani 1 1 d . .
O4 O 0.3166(3) 0.2742(2) 0.7070(2) 0.0340(12) Uani 1 1 d . .
O5 O 0.4531(3) 0.2513(2) 0.7124(2) 0.0362(12) Uani 1 1 d . .
O6 O 0.4536(3) 0.1877(2) 0.7621(2) 0.0452(14) Uani 1 1 d . .
O7 O 0.4307(3) 0.3624(2) 0.7774(2) 0.0332(12) Uani 1 1 d . U
O8 O 0.4845(3) 0.4837(2) 0.8467(2) 0.0351(12) Uani 1 1 d . .
O9 O 0.5029(3) 0.4971(2) 0.9412(2) 0.0384(13) Uani 1 1 d . .
O10 O 0.3432(2) 0.4437(2) 0.8068(2) 0.0340(12) Uani 1 1 d . .
O11 O 0.2165(3) 0.4744(2) 0.7860(2) 0.0359(12) Uani 1 1 d . .
O12 O 0.1448(3) 0.4792(3) 0.8597(2) 0.0420(13) Uani 1 1 d . .
O13 O 0.2327(3) 0.3561(2) 0.7292(2) 0.0386(13) Uani 1 1 d . .
O14 O 0.1931(3) 0.1745(2) 0.27639(19) 0.0334(12) Uani 1 1 d . .
O15 O 0.1028(3) 0.1778(2) 0.3597(2) 0.0417(14) Uani 1 1 d . .
O16 O 0.0027(3) 0.0964(2) 0.3259(2) 0.0413(14) Uani 1 1 d . .
O17 O 0.1070(2) 0.2596(2) 0.30378(19) 0.0316(12) Uani 1 1 d . .
O18 O 0.0809(2) 0.3692(2) 0.2998(2) 0.0303(11) Uani 1 1 d . .
O19 O -0.0274(3) 0.3497(2) 0.2492(2) 0.0427(14) Uani 1 1 d . .
O20 O 0.1759(2) 0.3151(2) 0.23350(19) 0.0321(12) Uani 1 1 d . .
O21 O 0.2844(3) 0.3293(2) 0.1686(2) 0.0392(13) Uani 1 1 d . .
O22 O 0.2459(3) 0.3010(3) 0.0743(2) 0.0419(14) Uani 1 1 d . .
O23 O 0.2544(2) 0.2264(2) 0.2025(2) 0.0311(11) Uani 1 1 d . .
O24 O 0.3043(3) 0.1356(2) 0.2237(2) 0.0369(13) Uani 1 1 d . .
O25 O 0.2697(3) 0.0422(2) 0.1463(2) 0.0430(14) Uani 1 1 d . .
O26 O 0.2549(3) 0.2994(2) 0.3166(2) 0.0394(13) Uani 1 1 d . .
O27 O 0.3035(3) 0.2693(3) 0.5889(2) 0.0443(14) Uani 1 1 d . .
O28 O 0.4011(3) 0.2566(3) 0.6147(2) 0.0429(14) Uani 1 1 d . .
O29 O 0.5020(3) 0.3499(2) 0.6772(2) 0.0446(14) Uani 1 1 d . .
O30 O 0.5189(3) 0.4428(2) 0.7354(2) 0.0404(13) Uani 1 1 d . .
O31 O 0.4445(3) 0.5214(2) 0.7634(2) 0.0383(13) Uani 1 1 d . .
O32 O 0.3390(3) 0.5208(2) 0.7465(2) 0.0409(13) Uani 1 1 d . .
O33 O 0.2390(3) 0.4406(2) 0.6731(2) 0.0425(14) Uani 1 1 d . .
O34 O 0.2286(3) 0.3480(3) 0.6146(2) 0.0464(15) Uani 1 1 d . .
O35 O 0.3270(3) 0.2032(2) 0.3387(2) 0.0390(13) Uani 1 1 d . .
O36 O 0.2461(3) 0.2233(2) 0.3929(2) 0.0356(12) Uani 1 1 d . .
O37 O 0.1710(3) 0.3015(2) 0.4197(2) 0.0400(13) Uani 1 1 d . .
O38 O 0.1557(3) 0.3757(2) 0.3952(2) 0.0370(13) Uani 1 1 d . .
O39 O 0.2225(3) 0.4248(2) 0.3310(2) 0.0472(15) Uani 1 1 d . .
O40 O 0.3038(3) 0.4071(2) 0.2767(2) 0.0381(13) Uani 1 1 d . .
O41 O 0.3765(3) 0.3271(2) 0.2464(2) 0.0344(12) Uani 1 1 d . .
O42 O 0.3914(3) 0.2542(2) 0.2726(2) 0.0386(13) Uani 1 1 d . .
N1 N 0.4602(7) 0.1189(7) 0.4377(4) 0.153(7) Uani 1 1 d D .
H1A H 0.4749 0.1099 0.4050 0.184 Uiso 1 1 calc R U
N2 N 0.7016(5) 0.3513(4) 0.5655(4) 0.080(3) Uani 1 1 d D .
H2A H 0.7176 0.3611 0.5382 0.096 Uiso 1 1 calc R U
N3 N 0.1709(11) 0.5500(5) 0.5610(3) 0.178(9) Uani 1 1 d D .
H3A H 0.1705 0.5631 0.5340 0.214 Uiso 1 1 calc R U
N4 N 0.6510(5) 0.2925(4) 0.2853(6) 0.123(5) Uani 1 1 d D .
H4A H 0.6937 0.3128 0.2900 0.147 Uiso 1 1 calc R U
C1 C 0.1817(4) 0.3373(3) 0.7550(3) 0.0320(17) Uani 1 1 d . .
C2 C 0.1621(4) 0.3753(4) 0.8019(3) 0.044(2) Uani 1 1 d . .
C3 C 0.1070(4) 0.3568(4) 0.8288(4) 0.054(2) Uani 1 1 d . .
H3B H 0.0923 0.3852 0.8588 0.065 Uiso 1 1 calc R U
C4 C 0.0747(5) 0.2970(5) 0.8112(4) 0.058(3) Uani 1 1 d D .
C5 C 0.0954(5) 0.2603(5) 0.7669(5) 0.062(3) Uani 1 1 d . .
H5A H 0.0727 0.2191 0.7536 0.074 Uiso 1 1 calc R U
C6 C 0.1484(4) 0.2788(4) 0.7388(4) 0.044(2) Uani 1 1 d . .
C7 C 0.0172(5) 0.2755(4) 0.8402(5) 0.073(3) Uani 1 1 d D .
C8 C 0.0471(8) 0.2577(9) 0.8838(7) 0.158(9) Uani 1 1 d D .
H8A H 0.0105 0.2435 0.9032 0.237 Uiso 1 1 calc R U
H8B H 0.0701 0.2258 0.8661 0.237 Uiso 1 1 calc R U
H8C H 0.0801 0.2924 0.9100 0.237 Uiso 1 1 calc R U
C9 C -0.0313(9) 0.2178(8) 0.8019(6) 0.183(12) Uani 1 1 d D .
H9A H -0.0681 0.2050 0.8220 0.274 Uiso 1 1 calc R U
H9B H -0.0507 0.2246 0.7709 0.274 Uiso 1 1 calc R U
H9C H -0.0063 0.1867 0.7880 0.274 Uiso 1 1 calc R U
C10 C -0.0094(14) 0.3292(8) 0.8750(13) 0.27(2) Uani 1 1 d D .
H10A H -0.0470 0.3159 0.8942 0.398 Uiso 1 1 calc R U
H10B H 0.0275 0.3588 0.9019 0.398 Uiso 1 1 calc R U
H10C H -0.0256 0.3471 0.8510 0.398 Uiso 1 1 calc R U
C11 C 0.2951(4) 0.2251(3) 0.7137(3) 0.0328(18) Uani 1 1 d . .
C12 C 0.2272(4) 0.1929(4) 0.7031(3) 0.044(2) Uani 1 1 d . .
C13 C 0.2043(5) 0.1388(4) 0.7083(3) 0.045(2) Uani 1 1 d . .
H13A H 0.1571 0.1196 0.7005 0.055 Uiso 1 1 calc R U
C14 C 0.2494(5) 0.1116(4) 0.7248(4) 0.050(2) Uani 1 1 d . .
C15 C 0.3151(4) 0.1436(3) 0.7385(3) 0.0386(19) Uani 1 1 d . .
H15A H 0.3470 0.1278 0.7520 0.046 Uiso 1 1 calc R U
C16 C 0.3369(4) 0.1971(4) 0.7338(3) 0.042(2) Uani 1 1 d . .
C17 C 0.2277(5) 0.0498(4) 0.7277(5) 0.064(3) Uani 1 1 d . .
C18 C 0.1539(5) 0.0240(5) 0.7132(6) 0.079(3) Uani 1 1 d . .
H18A H 0.1419 -0.0156 0.7155 0.118 Uiso 1 1 calc R U
H18B H 0.1291 0.0501 0.7387 0.118 Uiso 1 1 calc R U
H18C H 0.1415 0.0204 0.6756 0.118 Uiso 1 1 calc R U
C19 C 0.2449(8) 0.0567(6) 0.7872(5) 0.100(5) Uani 1 1 d . .
H19A H 0.2939 0.0738 0.7978 0.150 Uiso 1 1 calc R U
H19B H 0.2196 0.0833 0.8116 0.150 Uiso 1 1 calc R U
H19C H 0.2321 0.0175 0.7902 0.150 Uiso 1 1 calc R U
C20 C 0.2683(6) 0.0080(5) 0.6876(6) 0.081(4) Uani 1 1 d . .
H20A H 0.3173 0.0255 0.6976 0.122 Uiso 1 1 calc R U
H20B H 0.2565 -0.0314 0.6903 0.122 Uiso 1 1 calc R U
H20C H 0.2563 0.0038 0.6498 0.122 Uiso 1 1 calc R U
C21 C 0.4375(3) 0.3489(3) 0.8194(3) 0.0243(15) Uani 1 1 d . U
C22 C 0.4331(4) 0.2891(3) 0.8160(3) 0.0363(18) Uani 1 1 d . U
C23 C 0.4371(4) 0.2742(4) 0.8602(3) 0.040(2) Uani 1 1 d . .
H23A H 0.4320 0.2335 0.8551 0.048 Uiso 1 1 calc R U
C24 C 0.4487(4) 0.3175(3) 0.9138(3) 0.0372(19) Uani 1 1 d . .
C25 C 0.4569(4) 0.3746(4) 0.9179(3) 0.0384(19) Uani 1 1 d . .
H25A H 0.4663 0.4051 0.9536 0.046 Uiso 1 1 calc R U
C26 C 0.4528(4) 0.3910(3) 0.8746(3) 0.0382(18) Uani 1 1 d . U
C27 C 0.4510(5) 0.3010(5) 0.9646(4) 0.059(3) Uani 1 1 d . .
C28 C 0.4572(7) 0.2379(5) 0.9494(5) 0.079(4) Uani 1 1 d . .
H28A H 0.4206 0.2108 0.9209 0.119 Uiso 1 1 calc R U
H28B H 0.5014 0.2346 0.9356 0.119 Uiso 1 1 calc R U
H28C H 0.4537 0.2272 0.9820 0.119 Uiso 1 1 calc R U
C29 C 0.5064(7) 0.3428(4) 1.0079(4) 0.079(4) Uani 1 1 d . .
H29A H 0.5018 0.3838 1.0175 0.118 Uiso 1 1 calc R U
H29B H 0.5030 0.3324 1.0406 0.118 Uiso 1 1 calc R U
H29C H 0.5507 0.3398 0.9943 0.118 Uiso 1 1 calc R U
C30 C 0.3818(6) 0.3061(5) 0.9904(4) 0.076(3) Uani 1 1 d . .
H30A H 0.3437 0.2792 0.9632 0.113 Uiso 1 1 calc R U
H30B H 0.3812 0.2950 1.0227 0.113 Uiso 1 1 calc R U
H30C H 0.3774 0.3473 1.0014 0.113 Uiso 1 1 calc R U
C31 C 0.3282(3) 0.4618(3) 0.8590(3) 0.0248(15) Uani 1 1 d . .
C32 C 0.3797(4) 0.4763(3) 0.9025(3) 0.0389(19) Uani 1 1 d . .
C33 C 0.3639(5) 0.4961(4) 0.9569(3) 0.041(2) Uani 1 1 d . .
H33A H 0.3998 0.5072 0.9852 0.049 Uiso 1 1 calc R U
C34 C 0.3044(5) 0.5002(4) 0.9712(3) 0.046(2) Uani 1 1 d D .
C35 C 0.2536(4) 0.4851(4) 0.9296(3) 0.045(2) Uani 1 1 d . .
H35A H 0.2087 0.4867 0.9387 0.054 Uiso 1 1 calc R U
C36 C 0.2653(4) 0.4678(3) 0.8750(3) 0.0347(18) Uani 1 1 d . .
C37 C 0.2889(4) 0.5183(5) 1.0306(3) 0.066(3) Uani 1 1 d D .
C38 C 0.3533(7) 0.5416(11) 1.0694(7) 0.170(8) Uani 1 1 d D U
H38A H 0.3835 0.5146 1.0564 0.255 Uiso 1 1 calc R U
H38B H 0.3764 0.5815 1.0708 0.255 Uiso 1 1 calc R U
H38C H 0.3420 0.5440 1.1062 0.255 Uiso 1 1 calc R U
C39 C 0.2672(14) 0.4627(8) 1.0442(8) 0.202(10) Uani 1 1 d D U
H39A H 0.3030 0.4409 1.0369 0.303 Uiso 1 1 calc R U
H39B H 0.2595 0.4742 1.0830 0.303 Uiso 1 1 calc R U
H39C H 0.2249 0.4371 1.0213 0.303 Uiso 1 1 calc R U
C40 C 0.2345(10) 0.5519(11) 1.0416(5) 0.181(12) Uani 1 1 d D .
H40A H 0.1963 0.5309 1.0128 0.272 Uiso 1 1 calc R U
H40B H 0.2185 0.5547 1.0774 0.272 Uiso 1 1 calc R U
H40C H 0.2529 0.5922 1.0420 0.272 Uiso 1 1 calc R U
C41 C 0.2513(3) 0.1945(3) 0.1522(3) 0.0205(14) Uani 1 1 d . .
C42 C 0.2451(4) 0.2164(3) 0.1091(3) 0.0336(18) Uani 1 1 d . .
C43 C 0.2414(4) 0.1810(4) 0.0545(3) 0.0370(19) Uani 1 1 d . .
H43A H 0.2358 0.1978 0.0279 0.044 Uiso 1 1 calc R U
C44 C 0.2454(4) 0.1231(4) 0.0366(3) 0.043(2) Uani 1 1 d . .
C45 C 0.2513(4) 0.1019(4) 0.0770(3) 0.0367(19) Uani 1 1 d . .
H45A H 0.2553 0.0620 0.0669 0.044 Uiso 1 1 calc R U
C46 C 0.2518(4) 0.1352(4) 0.1319(3) 0.040(2) Uani 1 1 d . .
C47 C 0.2452(5) 0.0877(4) -0.0232(3) 0.051(2) Uani 1 1 d . .
C48 C 0.2992(5) 0.1223(5) -0.0469(4) 0.065(3) Uani 1 1 d . .
H48A H 0.2992 0.0993 -0.0861 0.097 Uiso 1 1 calc R U
H48B H 0.2892 0.1607 -0.0422 0.097 Uiso 1 1 calc R U
H48C H 0.3440 0.1294 -0.0277 0.097 Uiso 1 1 calc R U
C49 C 0.2616(7) 0.0282(5) -0.0331(5) 0.086(4) Uani 1 1 d . .
H49A H 0.2610 0.0065 -0.0726 0.129 Uiso 1 1 calc R U
H49B H 0.3069 0.0350 -0.0148 0.129 Uiso 1 1 calc R U
H49C H 0.2276 0.0046 -0.0182 0.129 Uiso 1 1 calc R U
C50 C 0.1754(5) 0.0773(5) -0.0529(4) 0.069(3) Uani 1 1 d . .
H50A H 0.1750 0.0541 -0.0921 0.104 Uiso 1 1 calc R U
H50B H 0.1404 0.0553 -0.0374 0.104 Uiso 1 1 calc R U
H50C H 0.1660 0.1159 -0.0482 0.104 Uiso 1 1 calc R U
C51 C 0.1550(3) 0.1220(3) 0.2467(3) 0.0231(15) Uani 1 1 d . .
C52 C 0.1754(4) 0.0842(3) 0.1985(3) 0.0362(19) Uani 1 1 d . .
C53 C 0.1342(4) 0.0296(3) 0.1672(3) 0.0386(19) Uani 1 1 d . .
H53A H 0.1509 0.0043 0.1363 0.046 Uiso 1 1 calc R U
C54 C 0.0692(4) 0.0101(4) 0.1794(4) 0.041(2) Uani 1 1 d . .
C55 C 0.0490(4) 0.0446(4) 0.2243(3) 0.040(2) Uani 1 1 d . .
H55A H 0.0052 0.0312 0.2342 0.048 Uiso 1 1 calc R U
C56 C 0.0897(4) 0.1004(3) 0.2580(3) 0.0323(17) Uani 1 1 d . .
C57 C 0.0254(5) -0.0512(4) 0.1438(4) 0.053(2) Uani 1 1 d . .
C58 C 0.0648(5) -0.0969(4) 0.1396(5) 0.071(3) Uani 1 1 d . .
H58A H 0.1081 -0.0866 0.1250 0.107 Uiso 1 1 calc R U
H58B H 0.0738 -0.0977 0.1761 0.107 Uiso 1 1 calc R U
H58C H 0.0383 -0.1363 0.1148 0.107 Uiso 1 1 calc R U
C59 C 0.0112(6) -0.0494(5) 0.0861(4) 0.073(3) Uani 1 1 d . .
H59A H 0.0545 -0.0381 0.0719 0.110 Uiso 1 1 calc R U
H59B H -0.0145 -0.0889 0.0610 0.110 Uiso 1 1 calc R U
H59C H -0.0154 -0.0200 0.0890 0.110 Uiso 1 1 calc R U
C60 C -0.0379(6) -0.0677(5) 0.1653(5) 0.083(4) Uani 1 1 d . .
H60A H -0.0646 -0.0384 0.1684 0.125 Uiso 1 1 calc R U
H60B H -0.0637 -0.1073 0.1404 0.125 Uiso 1 1 calc R U
H60C H -0.0282 -0.0687 0.2016 0.125 Uiso 1 1 calc R U
C61 C 0.0416(3) 0.2362(3) 0.2884(3) 0.0235(15) Uani 1 1 d . .
C62 C 0.0098(4) 0.1804(4) 0.2910(3) 0.0366(19) Uani 1 1 d . .
C63 C -0.0573(4) 0.1556(4) 0.2737(3) 0.042(2) Uani 1 1 d . .
H63A H -0.0773 0.1183 0.2764 0.050 Uiso 1 1 calc R U
C64 C -0.0986(5) 0.1825(4) 0.2518(4) 0.053(2) Uani 1 1 d . .
C65 C -0.0683(4) 0.2345(4) 0.2502(4) 0.045(2) Uani 1 1 d . .
H65A H -0.0946 0.2552 0.2374 0.054 Uiso 1 1 calc R U
C66 C 0.0007(4) 0.2605(3) 0.2666(3) 0.0359(18) Uani 1 1 d . .
C67 C -0.1735(5) 0.1500(5) 0.2315(5) 0.062(3) Uani 1 1 d . .
C68 C -0.2056(6) 0.1855(6) 0.2062(6) 0.097(5) Uani 1 1 d . .
H68A H -0.1796 0.1913 0.1766 0.146 Uiso 1 1 calc R U
H68B H -0.2527 0.1637 0.1913 0.146 Uiso 1 1 calc R U
H68C H -0.2053 0.2245 0.2344 0.146 Uiso 1 1 calc R U
C69 C -0.1768(6) 0.0888(5) 0.1888(5) 0.085(4) Uani 1 1 d . .
H69A H -0.1531 0.0929 0.1576 0.127 Uiso 1 1 calc R U
H69B H -0.1550 0.0664 0.2050 0.127 Uiso 1 1 calc R U
H69C H -0.2246 0.0674 0.1761 0.127 Uiso 1 1 calc R U
C70 C -0.2107(5) 0.1394(6) 0.2771(5) 0.079(4) Uani 1 1 d . .
H70A H -0.2102 0.1778 0.3062 0.118 Uiso 1 1 calc R U
H70B H -0.2579 0.1173 0.2630 0.118 Uiso 1 1 calc R U
H70C H -0.1883 0.1162 0.2920 0.118 Uiso 1 1 calc R U
C71 C 0.1348(3) 0.3072(3) 0.1915(3) 0.0212(15) Uani 1 1 d . .
C72 C 0.0675(4) 0.3099(4) 0.1955(3) 0.0377(19) Uani 1 1 d . .
C73 C 0.0207(4) 0.2949(4) 0.1489(3) 0.041(2) Uani 1 1 d . .
H73A H -0.0258 0.2949 0.1536 0.049 Uiso 1 1 calc R U
C74 C 0.0414(4) 0.2805(4) 0.0973(4) 0.046(2) Uani 1 1 d . .
C75 C 0.1079(5) 0.2778(4) 0.0930(3) 0.042(2) Uani 1 1 d . .
H75A H 0.1231 0.2666 0.0574 0.051 Uiso 1 1 calc R U
C76 C 0.1541(4) 0.2903(3) 0.1370(3) 0.0367(19) Uani 1 1 d . .
C77 C -0.0043(5) 0.2690(5) 0.0473(4) 0.063(3) Uani 1 1 d . .
C78 C 0.0152(9) 0.3191(7) 0.0288(6) 0.122(6) Uani 1 1 d . .
H78A H 0.0127 0.3562 0.0587 0.183 Uiso 1 1 calc R U
H78B H 0.0618 0.3225 0.0185 0.183 Uiso 1 1 calc R U
H78C H -0.0160 0.3122 -0.0030 0.183 Uiso 1 1 calc R U
C79 C -0.0751(8) 0.2726(11) 0.0619(5) 0.164(10) Uani 1 1 d . .
H79A H -0.0733 0.3116 0.0906 0.247 Uiso 1 1 calc R U
H79B H -0.1036 0.2676 0.0293 0.247 Uiso 1 1 calc R U
H79C H -0.0944 0.2410 0.0754 0.247 Uiso 1 1 calc R U
C80 C -0.0017(6) 0.2120(6) 0.0046(4) 0.080(4) Uani 1 1 d . .
H80A H -0.0151 0.1800 0.0187 0.120 Uiso 1 1 calc R U
H80B H -0.0331 0.2039 -0.0275 0.120 Uiso 1 1 calc R U
H80C H 0.0447 0.2141 -0.0060 0.120 Uiso 1 1 calc R U
C81 C 0.4121(4) 0.3009(4) 0.2617(3) 0.0387(19) Uani 1 1 d . .
C82 C 0.4859(4) 0.3244(4) 0.2652(3) 0.041(2) Uani 1 1 d . .
C83 C 0.5330(4) 0.2946(4) 0.2730(5) 0.060(3) Uani 1 1 d . .
H83A H 0.5175 0.2575 0.2772 0.072 Uiso 1 1 calc R U
C84 C 0.6016(5) 0.3174(4) 0.2747(5) 0.070(3) Uani 1 1 d . .
C85 C 0.6213(5) 0.3705(4) 0.2677(5) 0.061(3) Uani 1 1 d . .
H85A H 0.6687 0.3875 0.2697 0.074 Uiso 1 1 calc R U
C86 C 0.5771(4) 0.4003(4) 0.2580(4) 0.041(2) Uani 1 1 d . .
C87 C 0.5093(4) 0.3777(4) 0.2591(3) 0.0374(19) Uani 1 1 d . .
H87A H 0.4777 0.3996 0.2555 0.045 Uiso 1 1 calc R U
C88 C 0.4011(4) 0.5429(4) 0.7500(4) 0.041(2) Uani 1 1 d . .
C89 C 0.3006(5) 0.2096(4) 0.3832(3) 0.043(2) Uani 1 1 d . .
C90 C 0.3362(4) 0.1996(4) 0.4260(3) 0.042(2) Uani 1 1 d . .
C91 C 0.3826(6) 0.1636(5) 0.4124(4) 0.066(3) Uani 1 1 d . .
H91A H 0.3895 0.1445 0.3751 0.080 Uiso 1 1 calc R U
C92 C 0.4186(7) 0.1558(6) 0.4538(4) 0.080(4) Uani 1 1 d . .
C93 C 0.4082(6) 0.1841(5) 0.5070(4) 0.060(3) Uani 1 1 d . .
H93A H 0.4326 0.1789 0.5354 0.072 Uiso 1 1 calc R U
C94 C 0.3634(5) 0.2197(4) 0.5205(4) 0.051(2) Uani 1 1 d . .
C95 C 0.3280(4) 0.2271(3) 0.4820(3) 0.0342(18) Uani 1 1 d . .
H95A H 0.2965 0.2514 0.4922 0.041 Uiso 1 1 calc R U
C96 C 0.3541(5) 0.2513(4) 0.5794(3) 0.047(2) Uani 1 1 d . .
C97 C 0.1660(5) 0.3542(4) 0.4297(3) 0.048(2) Uani 1 1 d . .
C98 C 0.1734(4) 0.3951(4) 0.4885(3) 0.041(2) Uani 1 1 d . .
C99 C 0.1906(4) 0.3787(4) 0.5291(3) 0.0375(19) Uani 1 1 d . .
H99A H 0.1949 0.3391 0.5208 0.045 Uiso 1 1 calc R U
C100 C 0.2018(5) 0.4178(4) 0.5819(4) 0.050(2) Uani 1 1 d . .
C101 C 0.1967(7) 0.4756(5) 0.5937(4) 0.069(3) Uani 1 1 d . .
H10D H 0.2032 0.5035 0.6305 0.083 Uiso 1 1 calc R U
C102 C 0.1820(8) 0.4914(5) 0.5508(5) 0.090(4) Uani 1 1 d . .
C103 C 0.1659(7) 0.4510(4) 0.4994(4) 0.072(3) Uani 1 1 d . .
H10E H 0.1495 0.4615 0.4710 0.087 Uiso 1 1 calc R U
C104 C 0.2248(5) 0.3985(5) 0.6260(3) 0.051(2) Uani 1 1 d . .
C105 C 0.5350(4) 0.4025(4) 0.6963(4) 0.040(2) Uani 1 1 d . .
C106 C 0.5976(5) 0.4190(4) 0.6710(4) 0.052(2) Uani 1 1 d . .
C107 C 0.6228(6) 0.3759(4) 0.6306(5) 0.070(3) Uani 1 1 d . .
H10F H 0.6007 0.3348 0.6199 0.084 Uiso 1 1 calc R U
C108 C 0.6790(5) 0.3925(5) 0.6064(5) 0.065(3) Uani 1 1 d . .
C109 C 0.7123(5) 0.4508(4) 0.6246(4) 0.057(3) Uani 1 1 d . .
H10G H 0.7529 0.4626 0.6095 0.068 Uiso 1 1 calc R U
C110 C 0.6877(4) 0.4947(4) 0.6659(4) 0.048(2) Uani 1 1 d . .
C111 C 0.6292(4) 0.4770(3) 0.6872(4) 0.043(2) Uani 1 1 d . .
H11B H 0.6108 0.5060 0.7137 0.051 Uiso 1 1 calc R U
C112 C 0.2783(4) 0.4405(4) 0.3124(4) 0.045(2) Uani 1 1 d . .
C113 C 0.6368(3) 0.2343(4) 0.2893(5) 0.076(3) Uani 1 1 d D .
H11C H 0.5971 0.2300 0.3104 0.091 Uiso 1 1 calc R U
H11D H 0.6764 0.2313 0.3097 0.091 Uiso 1 1 calc R U
C114 C 0.6217(2) 0.1828(4) 0.2325(5) 0.074(3) Uani 1 1 d D .
C115 C 0.6235(3) 0.1922(6) 0.1862(6) 0.097(5) Uani 1 1 d D .
H11E H 0.6341 0.2322 0.1878 0.117 Uiso 1 1 calc R U
C116 C 0.6111(4) 0.1482(7) 0.1378(6) 0.095(5) Uani 1 1 d D .
H11F H 0.6135 0.1575 0.1056 0.114 Uiso 1 1 calc R U
C117 C 0.5950(4) 0.0904(6) 0.1324(6) 0.082(4) Uani 1 1 d D .
C118 C 0.5803(5) 0.0413(7) 0.0792(6) 0.126(7) Uani 1 1 d D .
H11G H 0.5817 0.0491 0.0462 0.151 Uiso 1 1 calc R U
C119 C 0.5648(5) -0.0146(6) 0.0773(5) 0.114(6) Uani 1 1 d D .
H11H H 0.5553 -0.0467 0.0426 0.136 Uiso 1 1 calc R U
C120 C 0.5621(4) -0.0281(5) 0.1267(6) 0.096(4) Uani 1 1 d D .
C121 C 0.5464(4) -0.0860(6) 0.1248(7) 0.108(5) Uani 1 1 d D .
H12A H 0.5375 -0.1180 0.0900 0.129 Uiso 1 1 calc R U
C122 C 0.5436(4) -0.0983(7) 0.1704(8) 0.122(6) Uani 1 1 d D .
H12B H 0.5326 -0.1385 0.1681 0.147 Uiso 1 1 calc R U
C123 C 0.5567(4) -0.0523(5) 0.2204(6) 0.091(4) Uani 1 1 d D .
H12C H 0.5539 -0.0610 0.2528 0.110 Uiso 1 1 calc R U
C124 C 0.5738(3) 0.0068(5) 0.2251(5) 0.064(3) Uani 1 1 d D .
C125 C 0.5877(4) 0.0540(5) 0.2777(5) 0.076(3) Uani 1 1 d D .
H12D H 0.5863 0.0452 0.3101 0.091 Uiso 1 1 calc R U
C126 C 0.6032(3) 0.1126(5) 0.2815(6) 0.093(5) Uani 1 1 d D .
H12E H 0.6121 0.1445 0.3164 0.111 Uiso 1 1 calc R U
C127 C 0.6057(3) 0.1244(5) 0.2323(5) 0.082(4) Uani 1 1 d D .
C128 C 0.5921(3) 0.0774(5) 0.1808(5) 0.075(3) Uani 1 1 d D .
C129 C 0.5761(3) 0.0189(5) 0.1761(5) 0.074(3) Uani 1 1 d D .
C130 C 0.1605(12) 0.5871(8) 0.6161(3) 0.224(9) Uani 1 1 d D U
H13B H 0.2044 0.6076 0.6394 0.269 Uiso 1 1 calc DR U
H13C H 0.1308 0.5631 0.6339 0.269 Uiso 1 1 calc R U
C131 C 0.1248(10) 0.6335(7) 0.6060(2) 0.183(6) Uani 1 1 d D U
C132 C 0.0594(11) 0.6269(8) 0.6056(3) 0.183(7) Uani 1 1 d D U
H13D H 0.0342 0.5928 0.6115 0.220 Uiso 1 1 calc R U
C133 C 0.0246(11) 0.6623(8) 0.5980(4) 0.163(6) Uani 1 1 d D U
H13E H -0.0233 0.6528 0.5990 0.196 Uiso 1 1 calc R U
C134 C 0.0539(8) 0.7115(7) 0.5888(3) 0.137(5) Uani 1 1 d D U
C135 C 0.0115(9) 0.7481(7) 0.5795(4) 0.128(4) Uani 1 1 d D U
H13F H -0.0366 0.7373 0.5795 0.153 Uiso 1 1 calc R U
C136 C 0.0431(10) 0.7983(8) 0.5708(4) 0.168(6) Uani 1 1 d D U
H13G H 0.0194 0.8250 0.5651 0.201 Uiso 1 1 calc R U
C137 C 0.1185(11) 0.8072(8) 0.5713(4) 0.175(6) Uani 1 1 d D U
C138 C 0.1515(13) 0.8565(9) 0.5622(5) 0.219(7) Uani 1 1 d D U
H13H H 0.1282 0.8832 0.5561 0.263 Uiso 1 1 calc R U
C139 C 0.2192(13) 0.8647(10) 0.5625(5) 0.222(7) Uani 1 1 d D U
H13I H 0.2432 0.8990 0.5563 0.267 Uiso 1 1 calc R U
C140 C 0.2564(12) 0.8298(10) 0.5706(5) 0.209(7) Uani 1 1 d D U
H14C H 0.3044 0.8403 0.5700 0.251 Uiso 1 1 calc R U
C141 C 0.2261(11) 0.7783(9) 0.5798(4) 0.212(7) Uani 1 1 d D U
C142 C 0.2695(11) 0.7430(9) 0.5876(5) 0.220(7) Uani 1 1 d D U
H14D H 0.3174 0.7534 0.5868 0.264 Uiso 1 1 calc R U
C143 C 0.2353(10) 0.6914(9) 0.5966(4) 0.194(7) Uani 1 1 d D U
H14E H 0.2587 0.6644 0.6019 0.232 Uiso 1 1 calc DR U
C144 C 0.1638(9) 0.6827(7) 0.5972(3) 0.154(5) Uani 1 1 d D U
C145 C 0.1251(9) 0.7202(7) 0.5885(3) 0.160(5) Uani 1 1 d D U
C146 C 0.1531(10) 0.7700(8) 0.5795(3) 0.171(5) Uani 1 1 d D U
C147 C 0.7013(9) 0.2917(4) 0.5639(6) 0.159(6) Uani 1 1 d D U
H14A H 0.7188 0.2676 0.5304 0.191 Uiso 1 1 calc R U
H14B H 0.6557 0.2696 0.5679 0.191 Uiso 1 1 calc R U
C148 C 0.7520(9) 0.3126(3) 0.6161(6) 0.209(7) Uani 1 1 d D U
C149 C 0.7307(11) 0.3218(5) 0.6648(8) 0.251(10) Uani 1 1 d D U
H14F H 0.6828 0.3150 0.6660 0.302 Uiso 1 1 calc R U
C150 C 0.7673(13) 0.3392(7) 0.7116(9) 0.306(12) Uani 1 1 d D U
H15B H 0.7460 0.3442 0.7445 0.367 Uiso 1 1 calc R U
C151 C 0.8365(13) 0.3500(6) 0.7131(10) 0.293(9) Uani 1 1 d D U
C152 C 0.8774(15) 0.3696(8) 0.7656(10) 0.323(12) Uani 1 1 d D U
H15C H 0.8563 0.3747 0.7986 0.387 Uiso 1 1 calc R U
C153 C 0.9464(15) 0.3803(8) 0.7665(11) 0.323(12) Uani 1 1 d D U
H15D H 0.9752 0.3932 0.7998 0.388 Uiso 1 1 calc R U
C154 C 0.9743(14) 0.3710(7) 0.7136(11) 0.318(9) Uani 1 1 d D U
C155 C 1.0446(14) 0.3819(8) 0.7145(14) 0.318(10) Uani 1 1 d D U
H15E H 1.0735 0.3951 0.7477 0.382 Uiso 1 1 calc R U
C156 C 1.0694(15) 0.3731(9) 0.6664(15) 0.331(10) Uani 1 1 d D U
H15F H 1.1174 0.3801 0.6662 0.397 Uiso 1 1 calc R U
C157 C 1.0315(14) 0.3549(9) 0.6178(14) 0.326(9) Uani 1 1 d D U
H15G H 1.0537 0.3499 0.5853 0.391 Uiso 1 1 calc R U
C158 C 0.9590(13) 0.3430(7) 0.6138(11) 0.319(9) Uani 1 1 d D U
C159 C 0.9199(13) 0.3236(8) 0.5609(11) 0.276(8) Uani 1 1 d D U
H15H H 0.9418 0.3186 0.5283 0.331 Uiso 1 1 calc R U
C160 C 0.8479(12) 0.3124(6) 0.5593(10) 0.269(10) Uani 1 1 d D U
H16C H 0.8190 0.2997 0.5262 0.323 Uiso 1 1 calc R U
C161 C 0.8226(10) 0.3217(5) 0.6109(9) 0.265(10) Uani 1 1 d D U
C162 C 0.8633(11) 0.3407(5) 0.6616(9) 0.296(10) Uani 1 1 d D U
C163 C 0.9322(12) 0.3523(6) 0.6660(10) 0.309(10) Uani 1 1 d D U
C164 C 0.4797(11) 0.0945(8) 0.4761(5) 0.285(14) Uani 1 1 d D U
H16A H 0.4381 0.0795 0.4912 0.342 Uiso 1 1 calc R U
H16B H 0.5097 0.1275 0.5070 0.342 Uiso 1 1 calc DR U
C165 C 0.5164(8) 0.0440(5) 0.4546(3) 0.255(10) Uani 1 1 d D U
C166 C 0.4812(10) -0.0075(7) 0.4189(5) 0.309(14) Uani 1 1 d D U
H16D H 0.4351 -0.0102 0.4086 0.370 Uiso 1 1 calc R U
C167 C 0.5035(11) -0.0554(9) 0.3962(7) 0.286(13) Uani 1 1 d D U
H16E H 0.4738 -0.0907 0.3709 0.343 Uiso 1 1 calc R U
C168 C 0.5693(11) -0.0548(9) 0.4087(6) 0.255(10) Uani 1 1 d D U
C169 C 0.5953(11) -0.1068(9) 0.3848(6) 0.199(7) Uani 1 1 d D U
H16F H 0.5664 -0.1425 0.3594 0.239 Uiso 1 1 calc R U
C170 C 0.6593(11) -0.1055(11) 0.3978(8) 0.216(8) Uani 1 1 d D U
H17A H 0.6769 -0.1396 0.3820 0.260 Uiso 1 1 calc R U
C171 C 0.7017(11) -0.0493(11) 0.4373(8) 0.275(11) Uani 1 1 d D U
C172 C 0.7678(12) -0.0499(14) 0.4496(10) 0.335(14) Uani 1 1 d D U
H17B H 0.7849 -0.0844 0.4337 0.402 Uiso 1 1 calc R U
C173 C 0.8053(14) 0.0006(15) 0.4850(11) 0.357(12) Uani 1 1 d D U
H17C H 0.8514 0.0025 0.4947 0.429 Uiso 1 1 calc R U
C174 C 0.7826(13) 0.0495(14) 0.5082(10) 0.358(11) Uani 1 1 d D U
H17D H 0.8130 0.0844 0.5336 0.430 Uiso 1 1 calc R U
C175 C 0.7152(13) 0.0517(12) 0.4968(9) 0.345(11) Uani 1 1 d D U
C176 C 0.6969(13) 0.1071(12) 0.5245(9) 0.331(11) Uani 1 1 d D U
H17E H 0.7276 0.1417 0.5498 0.397 Uiso 1 1 calc R U
C177 C 0.6297(12) 0.1049(11) 0.5104(8) 0.348(15) Uani 1 1 d D U
H17F H 0.6128 0.1394 0.5267 0.418 Uiso 1 1 calc DR U
C178 C 0.5854(10) 0.0516(9) 0.4720(6) 0.288(12) Uani 1 1 d D U
C179 C 0.6094(10) -0.0005(9) 0.4470(6) 0.254(10) Uani 1 1 d D U
C180 C 0.6738(10) -0.0022(10) 0.4586(7) 0.264(10) Uani 1 1 d D U

loop_
_atom_site_aniso_label
_atom_site_aniso_U_11
_atom_site_aniso_U_22
_atom_site_aniso_U_33
_atom_site_aniso_U_23
_atom_site_aniso_U_13
_atom_site_aniso_U_12
Co1 0.0470(6) 0.0311(6) 0.0308(6) 0.0165(5) -0.0076(4) 0.0044(5)
Co2 0.0435(6) 0.0271(6) 0.0340(6) 0.0179(5) -0.0079(4) 0.0011(4)
Co3 0.0393(6) 0.0272(6) 0.0321(5) 0.0182(4) -0.0066(4) 0.0022(4)
Co4 0.0397(6) 0.0300(6) 0.0320(5) 0.0181(5) -0.0067(4) 0.0006(4)
Co5 0.0411(6) 0.0247(5) 0.0308(5) 0.0151(4) -0.0039(4) 0.0026(4)
Co6 0.0415(6) 0.0307(6) 0.0281(5) 0.0153(4) -0.0045(4) 0.0047(4)
Co7 0.0375(6) 0.0307(6) 0.0298(5) 0.0160(4) -0.0047(4) 0.0044(4)
Co8 0.0381(6) 0.0265(5) 0.0310(5) 0.0146(4) -0.0041(4) 0.0035(4)
S1 0.0470(12) 0.0358(12) 0.0512(13) 0.0182(10) -0.0146(10) -0.0027(9)
S2 0.0448(11) 0.0301(11) 0.0377(11) 0.0160(9) -0.0065(8) 0.0042(8)
S3 0.0417(11) 0.0284(10) 0.0314(10) 0.0179(8) -0.0061(8) 0.0037(8)
S4 0.0395(11) 0.0407(12) 0.0373(11) 0.0187(9) -0.0027(8) 0.0080(9)
S5 0.0372(10) 0.0292(10) 0.0392(11) 0.0154(9) 0.0012(8) 0.0065(8)
S6 0.0419(11) 0.0323(11) 0.0345(10) 0.0191(9) -0.0020(8) 0.0063(8)
S7 0.0404(11) 0.0305(10) 0.0360(10) 0.0197(9) -0.0024(8) 0.0088(8)
S8 0.0417(11) 0.0315(10) 0.0308(10) 0.0188(8) -0.0003(8) 0.0073(8)
O1 0.037(3) 0.020(3) 0.045(3) 0.012(2) -0.011(2) 0.000(2)
O2 0.059(4) 0.032(3) 0.046(3) 0.018(3) -0.010(3) -0.002(3)
O3 0.055(4) 0.049(4) 0.067(4) 0.027(3) -0.022(3) -0.018(3)
O4 0.040(3) 0.029(3) 0.034(3) 0.016(2) -0.003(2) 0.005(2)
O5 0.046(3) 0.033(3) 0.035(3) 0.019(2) -0.007(2) 0.010(2)
O6 0.065(4) 0.033(3) 0.042(3) 0.021(3) -0.009(3) 0.012(3)
O7 0.052(3) 0.020(3) 0.033(3) 0.016(2) -0.003(2) 0.011(2)
O8 0.042(3) 0.032(3) 0.038(3) 0.024(2) -0.014(2) 0.003(2)
O9 0.042(3) 0.037(3) 0.039(3) 0.021(3) -0.009(2) 0.001(2)
O10 0.037(3) 0.033(3) 0.032(3) 0.017(2) -0.014(2) 0.003(2)
O11 0.041(3) 0.039(3) 0.035(3) 0.018(2) 0.002(2) 0.018(2)
O12 0.042(3) 0.044(3) 0.052(3) 0.028(3) 0.002(3) 0.016(3)
O13 0.050(3) 0.036(3) 0.027(3) 0.015(2) -0.006(2) 0.000(2)
O14 0.049(3) 0.020(3) 0.029(3) 0.011(2) 0.001(2) 0.001(2)
O15 0.040(3) 0.039(3) 0.050(3) 0.027(3) -0.003(2) 0.000(2)
O16 0.053(3) 0.032(3) 0.044(3) 0.028(3) 0.002(3) -0.002(2)
O17 0.043(3) 0.027(3) 0.032(3) 0.024(2) -0.013(2) 0.002(2)
O18 0.033(3) 0.027(3) 0.034(3) 0.013(2) 0.000(2) 0.011(2)
O19 0.045(3) 0.040(3) 0.044(3) 0.020(3) -0.003(2) 0.007(3)
O20 0.037(3) 0.032(3) 0.028(3) 0.012(2) 0.001(2) 0.009(2)
O21 0.042(3) 0.042(3) 0.042(3) 0.029(3) -0.001(2) 0.005(2)
O22 0.058(3) 0.045(3) 0.028(3) 0.018(3) -0.001(2) 0.014(3)
O23 0.039(3) 0.029(3) 0.032(3) 0.019(2) -0.004(2) 0.010(2)
O24 0.037(3) 0.030(3) 0.046(3) 0.018(2) -0.006(2) 0.006(2)
O25 0.048(3) 0.036(3) 0.049(3) 0.017(3) 0.006(3) 0.014(3)
O26 0.048(3) 0.034(3) 0.055(3) 0.037(3) 0.007(3) 0.013(2)
O27 0.062(4) 0.039(3) 0.038(3) 0.016(3) -0.001(3) 0.022(3)
O28 0.051(3) 0.046(3) 0.041(3) 0.025(3) 0.000(3) 0.017(3)
O29 0.050(3) 0.025(3) 0.055(4) 0.013(3) 0.009(3) 0.003(2)
O30 0.046(3) 0.030(3) 0.044(3) 0.016(3) -0.004(3) 0.003(2)
O31 0.050(3) 0.033(3) 0.034(3) 0.023(2) -0.002(2) -0.003(2)
O32 0.042(3) 0.027(3) 0.057(4) 0.020(3) -0.005(3) 0.009(2)
O33 0.066(4) 0.037(3) 0.027(3) 0.013(3) -0.005(3) 0.015(3)
O34 0.077(4) 0.030(3) 0.037(3) 0.017(3) -0.012(3) 0.017(3)
O35 0.059(3) 0.039(3) 0.027(3) 0.020(2) -0.002(2) 0.016(3)
O36 0.047(3) 0.038(3) 0.032(3) 0.023(2) -0.006(2) 0.014(3)
O37 0.054(3) 0.037(3) 0.036(3) 0.020(3) -0.008(2) 0.013(3)
O38 0.047(3) 0.035(3) 0.034(3) 0.015(2) -0.007(2) 0.018(2)
O39 0.054(4) 0.033(3) 0.048(3) 0.014(3) -0.001(3) 0.003(3)
O40 0.047(3) 0.019(3) 0.047(3) 0.015(3) -0.003(3) 0.003(2)
O41 0.035(3) 0.030(3) 0.047(3) 0.025(3) 0.005(2) 0.006(2)
O42 0.047(3) 0.028(3) 0.048(3) 0.027(3) -0.002(2) 0.002(2)
N1 0.194(13) 0.29(2) 0.044(6) 0.057(9) 0.020(7) 0.206(15)
N2 0.094(7) 0.067(6) 0.076(6) 0.022(5) 0.015(5) 0.021(5)
N3 0.46(3) 0.071(8) 0.035(5) 0.013(5) 0.025(10) 0.145(13)
N4 0.058(6) 0.046(6) 0.269(17) 0.079(8) -0.038(8) -0.007(4)
C1 0.035(4) 0.029(4) 0.032(4) 0.013(3) 0.016(3) 0.005(3)
C2 0.044(5) 0.051(5) 0.044(5) 0.030(4) -0.004(4) 0.006(4)
C3 0.046(5) 0.056(6) 0.068(6) 0.033(5) 0.009(4) 0.011(4)
C4 0.048(5) 0.066(7) 0.081(7) 0.058(6) 0.012(5) 0.005(5)
C5 0.055(6) 0.058(7) 0.083(8) 0.040(6) 0.002(5) 0.011(5)
C6 0.033(4) 0.045(5) 0.066(6) 0.034(5) 0.008(4) 0.008(4)
C7 0.060(6) 0.053(7) 0.117(10) 0.054(7) 0.014(6) -0.004(5)
C8 0.146(16) 0.18(2) 0.118(14) 0.073(14) 0.037(12) -0.040(14)
C9 0.155(16) 0.24(2) 0.090(11) 0.072(14) 0.019(11) -0.088(16)
C10 0.28(3) 0.19(2) 0.46(5) 0.22(3) 0.31(4) 0.16(2)
C11 0.040(4) 0.020(4) 0.041(4) 0.019(3) -0.010(3) 0.001(3)
C12 0.057(5) 0.031(5) 0.046(5) 0.022(4) -0.010(4) 0.000(4)
C13 0.068(6) 0.030(5) 0.033(4) 0.010(4) -0.006(4) 0.004(4)
C14 0.059(6) 0.028(5) 0.067(6) 0.024(4) 0.018(5) 0.005(4)
C15 0.060(5) 0.023(4) 0.039(4) 0.025(4) 0.009(4) 0.001(4)
C16 0.047(5) 0.035(5) 0.033(4) 0.010(4) -0.003(3) -0.005(4)
C17 0.084(7) 0.016(4) 0.082(7) 0.021(5) -0.009(6) -0.007(4)
C18 0.064(7) 0.067(8) 0.110(10) 0.046(7) 0.005(6) 0.006(6)
C19 0.168(13) 0.061(8) 0.073(8) 0.053(7) -0.010(8) -0.013(8)
C20 0.090(8) 0.035(6) 0.125(11) 0.038(6) 0.021(7) 0.013(5)
C21 0.025(3) 0.013(3) 0.037(4) 0.019(3) -0.012(3) -0.007(3)
C22 0.038(4) 0.024(4) 0.044(4) 0.012(3) -0.003(3) 0.004(3)
C23 0.047(5) 0.028(4) 0.048(5) 0.020(4) -0.007(4) 0.004(3)
C24 0.072(6) 0.020(4) 0.022(4) 0.016(3) 0.000(3) 0.003(4)
C25 0.054(5) 0.031(4) 0.026(4) 0.011(3) -0.006(3) 0.003(4)
C26 0.040(4) 0.026(4) 0.047(4) 0.014(3) -0.011(4) 0.007(3)
C27 0.081(7) 0.056(6) 0.034(5) 0.020(4) -0.014(4) 0.002(5)
C28 0.133(11) 0.041(6) 0.074(7) 0.028(6) 0.002(7) 0.030(6)
C29 0.134(10) 0.039(6) 0.049(6) 0.025(5) -0.038(6) -0.017(6)
C30 0.091(8) 0.084(8) 0.065(7) 0.054(6) 0.020(6) 0.002(6)
C31 0.032(4) 0.012(3) 0.026(4) 0.006(3) 0.003(3) -0.001(3)
C32 0.055(5) 0.024(4) 0.043(5) 0.020(4) -0.008(4) 0.006(3)
C33 0.058(6) 0.038(5) 0.026(4) 0.016(4) -0.006(4) 0.008(4)
C34 0.052(5) 0.050(5) 0.041(5) 0.020(4) 0.002(4) 0.020(4)
C35 0.049(5) 0.050(5) 0.038(5) 0.015(4) 0.000(4) 0.022(4)
C36 0.048(5) 0.026(4) 0.032(4) 0.014(3) 0.007(3) 0.007(3)
C37 0.053(6) 0.118(10) 0.040(5) 0.036(6) -0.002(4) 0.033(6)
C38 0.143(13) 0.237(17) 0.084(10) 0.016(11) -0.005(9) 0.033(12)
C39 0.33(2) 0.217(18) 0.119(12) 0.115(13) 0.080(13) 0.093(15)
C40 0.192(18) 0.35(3) 0.049(8) 0.042(12) 0.021(9) 0.22(2)
C41 0.023(3) 0.014(3) 0.018(3) -0.001(3) 0.001(3) 0.003(3)
C42 0.036(4) 0.022(4) 0.042(4) 0.015(3) 0.004(3) 0.001(3)
C43 0.053(5) 0.038(5) 0.024(4) 0.015(4) -0.001(3) 0.012(4)
C44 0.051(5) 0.048(5) 0.031(4) 0.015(4) 0.001(4) 0.014(4)
C45 0.026(4) 0.034(4) 0.041(4) 0.005(4) -0.001(3) 0.002(3)
C46 0.036(4) 0.047(5) 0.027(4) 0.007(4) -0.001(3) 0.001(4)
C47 0.065(6) 0.048(6) 0.030(4) 0.002(4) 0.003(4) 0.018(4)
C48 0.065(6) 0.090(8) 0.037(5) 0.021(5) 0.013(4) 0.020(6)
C49 0.126(11) 0.050(7) 0.062(7) -0.006(6) 0.014(7) 0.030(7)
C50 0.080(7) 0.087(8) 0.043(5) 0.032(6) 0.005(5) 0.015(6)
C51 0.027(4) 0.011(3) 0.031(4) 0.011(3) -0.007(3) 0.001(3)
C52 0.051(5) 0.030(4) 0.031(4) 0.019(3) -0.013(3) 0.006(3)
C53 0.051(5) 0.021(4) 0.041(4) 0.009(3) 0.005(4) 0.009(3)
C54 0.046(5) 0.027(4) 0.049(5) 0.016(4) -0.005(4) 0.001(4)
C55 0.040(4) 0.032(5) 0.048(5) 0.019(4) -0.005(4) 0.000(3)
C56 0.041(4) 0.023(4) 0.037(4) 0.017(3) 0.002(3) 0.006(3)
C57 0.054(5) 0.032(5) 0.059(6) 0.009(4) 0.006(4) -0.001(4)
C58 0.074(7) 0.034(5) 0.083(8) 0.006(5) 0.012(6) -0.006(5)
C59 0.071(7) 0.055(7) 0.056(6) -0.009(5) -0.020(5) -0.006(5)
C60 0.083(8) 0.033(6) 0.102(9) 0.006(6) -0.014(7) -0.014(5)
C61 0.022(3) 0.022(4) 0.035(4) 0.013(3) 0.003(3) 0.017(3)
C62 0.031(4) 0.036(5) 0.038(4) 0.015(4) -0.004(3) -0.002(3)
C63 0.059(5) 0.041(5) 0.044(5) 0.033(4) 0.007(4) 0.020(4)
C64 0.050(5) 0.048(6) 0.055(6) 0.023(5) -0.004(4) -0.006(4)
C65 0.040(5) 0.048(5) 0.057(5) 0.030(4) -0.002(4) 0.013(4)
C66 0.050(5) 0.021(4) 0.039(4) 0.016(3) -0.006(4) 0.005(3)
C67 0.052(6) 0.053(6) 0.085(7) 0.040(6) -0.020(5) -0.003(4)
C68 0.049(6) 0.105(10) 0.146(13) 0.070(10) -0.024(7) 0.000(6)
C69 0.060(7) 0.081(9) 0.080(8) 0.009(7) -0.006(6) -0.014(6)
C70 0.040(5) 0.115(10) 0.106(9) 0.077(8) 0.001(5) 0.009(6)
C71 0.025(4) 0.016(3) 0.029(4) 0.019(3) -0.006(3) 0.001(3)
C72 0.052(5) 0.035(5) 0.024(4) 0.015(3) -0.010(3) 0.002(4)
C73 0.037(4) 0.045(5) 0.047(5) 0.027(4) -0.004(4) 0.003(4)
C74 0.036(5) 0.054(6) 0.049(5) 0.018(4) -0.004(4) 0.015(4)
C75 0.078(6) 0.030(4) 0.018(4) 0.008(3) 0.007(4) 0.015(4)
C76 0.045(5) 0.025(4) 0.043(5) 0.016(4) -0.014(4) 0.008(3)
C77 0.063(6) 0.081(8) 0.049(6) 0.021(6) -0.007(5) 0.034(5)
C78 0.172(16) 0.115(13) 0.085(10) 0.041(9) -0.051(10) 0.044(11)
C79 0.108(12) 0.34(3) 0.046(7) 0.028(11) -0.015(7) 0.127(16)
C80 0.076(7) 0.109(10) 0.032(5) 0.003(6) -0.004(5) 0.017(7)
C81 0.030(4) 0.044(5) 0.047(5) 0.026(4) 0.002(3) 0.004(4)
C82 0.047(5) 0.037(5) 0.036(4) 0.019(4) -0.008(3) -0.001(4)
C83 0.040(5) 0.047(6) 0.110(9) 0.049(6) -0.011(5) 0.014(4)
C84 0.049(6) 0.042(6) 0.125(10) 0.047(6) -0.027(6) -0.002(4)
C85 0.042(5) 0.048(6) 0.108(9) 0.043(6) -0.009(5) 0.014(4)
C86 0.039(4) 0.032(4) 0.056(5) 0.029(4) -0.011(4) -0.002(3)
C87 0.032(4) 0.045(5) 0.039(4) 0.023(4) -0.014(3) 0.008(3)
C88 0.032(4) 0.040(5) 0.054(5) 0.018(4) -0.017(4) 0.015(4)
C89 0.054(6) 0.029(4) 0.035(5) 0.003(4) -0.008(4) 0.003(4)
C90 0.052(5) 0.030(4) 0.042(5) 0.016(4) -0.007(4) 0.002(4)
C91 0.086(8) 0.086(8) 0.049(6) 0.041(6) 0.016(5) 0.036(6)
C92 0.109(9) 0.119(10) 0.044(6) 0.032(6) 0.007(6) 0.088(8)
C93 0.086(7) 0.083(8) 0.030(5) 0.033(5) 0.010(5) 0.037(6)
C94 0.048(5) 0.059(6) 0.054(6) 0.028(5) -0.003(4) 0.018(4)
C95 0.041(4) 0.031(4) 0.040(4) 0.024(4) 0.001(3) 0.011(3)
C96 0.054(6) 0.045(5) 0.038(5) 0.021(4) -0.007(4) -0.004(4)
C97 0.062(6) 0.051(6) 0.031(4) 0.022(4) -0.018(4) 0.006(4)
C98 0.046(5) 0.042(5) 0.035(4) 0.011(4) 0.000(4) 0.018(4)
C99 0.050(5) 0.032(4) 0.037(4) 0.016(4) -0.005(4) 0.018(4)
C100 0.064(6) 0.049(6) 0.046(5) 0.026(5) -0.004(4) 0.019(4)
C101 0.138(10) 0.055(6) 0.029(5) 0.020(4) 0.000(5) 0.047(6)
C102 0.185(14) 0.054(7) 0.053(7) 0.028(6) -0.003(7) 0.058(8)
C103 0.147(11) 0.042(6) 0.037(5) 0.015(5) -0.017(6) 0.042(6)
C104 0.064(6) 0.060(7) 0.027(4) 0.020(5) -0.006(4) 0.009(5)
C105 0.030(4) 0.031(5) 0.059(5) 0.019(4) 0.000(4) 0.008(3)
C106 0.053(5) 0.039(5) 0.057(6) 0.010(4) 0.015(4) 0.010(4)
C107 0.098(8) 0.034(6) 0.070(7) 0.022(5) 0.000(6) -0.001(5)
C108 0.062(6) 0.043(6) 0.092(8) 0.019(6) 0.015(6) 0.024(5)
C109 0.050(5) 0.047(6) 0.069(6) 0.020(5) 0.010(5) 0.005(4)
C110 0.046(5) 0.029(5) 0.067(6) 0.017(4) 0.019(4) 0.006(4)
C111 0.046(5) 0.018(4) 0.054(5) 0.003(4) 0.005(4) 0.005(3)
C112 0.054(5) 0.024(5) 0.064(6) 0.031(5) 0.007(5) -0.001(4)
C113 0.055(6) 0.065(7) 0.112(10) 0.043(7) -0.018(6) 0.009(5)
C114 0.039(5) 0.076(8) 0.131(11) 0.063(8) 0.000(6) 0.024(5)
C115 0.072(8) 0.105(11) 0.144(14) 0.094(11) -0.030(8) 0.000(7)
C116 0.053(7) 0.143(14) 0.152(14) 0.119(13) 0.017(8) 0.042(8)
C117 0.063(7) 0.114(11) 0.126(12) 0.091(10) 0.035(7) 0.051(7)
C118 0.115(12) 0.20(2) 0.131(15) 0.096(15) 0.042(11) 0.105(14)
C119 0.215(18) 0.078(10) 0.095(10) 0.058(9) 0.060(11) 0.082(11)
C120 0.116(11) 0.055(8) 0.123(12) 0.030(8) 0.025(9) 0.042(7)
C121 0.134(13) 0.084(11) 0.125(13) 0.051(10) 0.017(10) 0.046(9)
C122 0.124(13) 0.076(11) 0.175(19) 0.058(13) 0.002(12) 0.023(9)
C123 0.100(10) 0.045(7) 0.130(12) 0.033(8) 0.003(8) 0.021(6)
C124 0.066(7) 0.060(7) 0.086(8) 0.039(6) 0.022(6) 0.032(5)
C125 0.068(7) 0.074(8) 0.104(10) 0.057(8) -0.006(6) 0.016(6)
C126 0.062(7) 0.077(8) 0.176(14) 0.094(10) -0.016(8) 0.012(6)
C127 0.053(6) 0.075(9) 0.152(13) 0.084(9) 0.019(7) 0.010(6)
C128 0.048(6) 0.065(8) 0.123(11) 0.041(8) 0.007(6) 0.026(5)
C129 0.060(7) 0.079(9) 0.120(10) 0.066(8) 0.025(6) 0.039(6)
C130 0.30(2) 0.28(2) 0.162(19) 0.103(18) 0.084(19) 0.172(19)
C131 0.212(13) 0.222(16) 0.141(14) 0.072(13) 0.056(15) 0.095(12)
C132 0.218(13) 0.206(17) 0.150(15) 0.062(14) 0.032(16) 0.107(12)
C133 0.246(14) 0.157(15) 0.103(12) 0.042(12) 0.034(13) 0.093(11)
C134 0.190(10) 0.132(11) 0.078(9) -0.006(8) 0.064(9) 0.089(8)
C135 0.186(11) 0.102(10) 0.072(9) -0.003(8) 0.011(9) 0.051(8)
C136 0.236(11) 0.164(14) 0.103(12) 0.042(12) 0.033(14) 0.061(12)
C137 0.227(11) 0.168(13) 0.115(12) 0.033(11) 0.049(13) 0.049(10)
C138 0.223(9) 0.212(10) 0.222(12) 0.085(8) 0.030(9) 0.046(8)
C139 0.219(10) 0.217(10) 0.222(12) 0.074(9) 0.030(8) 0.051(7)
C140 0.211(10) 0.207(10) 0.195(11) 0.065(8) 0.023(8) 0.040(7)
C141 0.221(9) 0.217(9) 0.191(11) 0.070(8) 0.020(8) 0.047(7)
C142 0.230(10) 0.236(10) 0.199(11) 0.088(8) 0.025(8) 0.053(7)
C143 0.191(9) 0.194(9) 0.173(11) 0.041(8) 0.004(8) 0.049(7)
C144 0.192(10) 0.142(11) 0.088(10) -0.022(9) 0.005(10) 0.072(8)
C145 0.208(10) 0.155(12) 0.097(11) 0.000(10) 0.042(11) 0.081(9)
C146 0.214(10) 0.155(13) 0.099(12) 0.001(11) 0.009(12) 0.032(9)
C147 0.261(15) 0.141(15) 0.138(11) 0.072(12) 0.096(10) 0.134(14)
C148 0.255(12) 0.30(2) 0.176(12) 0.150(16) 0.093(9) 0.163(17)
C149 0.275(15) 0.42(3) 0.152(13) 0.14(2) 0.077(10) 0.21(2)
C150 0.306(14) 0.46(3) 0.192(14) 0.14(2) 0.020(11) 0.14(2)
C151 0.292(11) 0.325(13) 0.274(10) 0.124(9) 0.013(7) 0.078(9)
C152 0.299(15) 0.41(3) 0.304(14) 0.17(2) -0.007(11) 0.10(3)
C153 0.303(14) 0.42(3) 0.315(13) 0.21(2) 0.007(11) 0.10(3)
C154 0.314(11) 0.337(13) 0.313(10) 0.130(9) 0.016(7) 0.085(9)
C155 0.311(11) 0.328(14) 0.320(11) 0.124(9) 0.016(8) 0.084(9)
C156 0.321(11) 0.348(14) 0.329(12) 0.135(9) 0.028(7) 0.078(9)
C157 0.303(10) 0.347(14) 0.320(11) 0.117(9) 0.034(7) 0.082(9)
C158 0.304(10) 0.339(13) 0.308(10) 0.118(9) 0.042(7) 0.072(9)
C159 0.244(10) 0.293(13) 0.279(10) 0.092(9) 0.071(7) 0.066(9)
C160 0.238(12) 0.34(2) 0.273(13) 0.08(2) 0.128(10) 0.196(18)
C161 0.250(12) 0.33(2) 0.239(12) 0.051(19) 0.094(8) 0.198(17)
C162 0.292(11) 0.35(2) 0.290(12) 0.12(2) 0.043(8) 0.15(2)
C163 0.297(11) 0.36(2) 0.302(11) 0.17(2) 0.029(8) 0.08(2)
C164 0.38(3) 0.32(2) 0.23(3) 0.07(2) 0.04(2) 0.29(2)
C165 0.347(17) 0.34(2) 0.119(15) 0.018(14) -0.006(14) 0.288(16)
C166 0.322(18) 0.38(2) 0.19(2) -0.038(18) 0.033(16) 0.262(17)
C167 0.342(18) 0.34(2) 0.19(2) 0.019(17) 0.022(18) 0.268(16)
C168 0.303(15) 0.356(19) 0.136(16) 0.029(14) 0.080(13) 0.241(14)
C169 0.250(14) 0.320(17) 0.120(13) 0.098(12) 0.120(11) 0.216(14)
C170 0.242(16) 0.325(17) 0.188(18) 0.157(13) 0.093(14) 0.168(15)
C171 0.214(14) 0.341(18) 0.33(2) 0.131(16) 0.115(15) 0.185(14)
C172 0.245(18) 0.39(2) 0.38(3) 0.09(2) 0.02(2) 0.183(16)
C173 0.346(13) 0.365(14) 0.363(15) 0.125(9) 0.024(9) 0.112(9)
C174 0.348(12) 0.358(13) 0.367(15) 0.122(9) 0.019(9) 0.107(8)
C175 0.339(12) 0.344(12) 0.353(14) 0.118(8) 0.037(9) 0.106(8)
C176 0.332(13) 0.323(12) 0.333(14) 0.114(8) 0.031(9) 0.086(9)
C177 0.35(2) 0.30(2) 0.35(3) 0.06(2) 0.02(2) 0.105(16)
C178 0.311(17) 0.320(19) 0.24(2) 0.023(16) 0.019(16) 0.230(14)
C179 0.269(14) 0.283(17) 0.28(2) 0.104(15) 0.081(15) 0.207(13)
C180 0.212(13) 0.303(16) 0.34(2) 0.134(15) 0.132(13) 0.154(12)

loop_
_atom_type_symbol
_atom_type_description
_atom_type_scat_dispersion_real
_atom_type_scat_dispersion_imag
_atom_type_scat_source
C C 0.0033 0.0016 'International Tables Vol C Tables 4.2.6.8 and 6.1.1.4'
H H 0.0000 0.0000 'International Tables Vol C Tables 4.2.6.8 and 6.1.1.4'
N N 0.0061 0.0033 'International Tables Vol C Tables 4.2.6.8 and 6.1.1.4'
O O 0.0106 0.0060 'International Tables Vol C Tables 4.2.6.8 and 6.1.1.4'
S S 0.1246 0.1234 'International Tables Vol C Tables 4.2.6.8 and 6.1.1.4'
Co Co 0.3494 0.9721 'International Tables Vol C Tables 4.2.6.8 and 6.1.1.4'

loop_
_geom_angle_atom_site_label_1
_geom_angle_atom_site_label_2
_geom_angle_atom_site_label_3
_geom_angle
_geom_angle_site_symmetry_3
O34 Co1 O27 82.7(3) .
O34 Co1 O13 94.3(2) .
O27 Co1 O13 174.8(2) .
O34 Co1 O2 89.1(2) .
O27 Co1 O2 88.2(3) .
O13 Co1 O2 87.6(2) .
O34 Co1 O4 177.6(2) .
O27 Co1 O4 96.2(2) .
O13 Co1 O4 86.7(2) .
O2 Co1 O4 88.7(2) .
O34 Co1 O1 98.3(2) .
O27 Co1 O1 99.7(2) .
O13 Co1 O1 84.8(2) .
O2 Co1 O1 169.8(2) .
O4 Co1 O1 84.0(2) .
O34 Co1 Co2 137.51(19) .
O27 Co1 Co2 77.95(19) .
O13 Co1 Co2 107.00(16) .
O2 Co1 Co2 127.21(18) .
O4 Co1 Co2 43.94(14) .
O1 Co1 Co2 49.52(15) .
O34 Co1 Co4 78.59(18) .
O27 Co1 Co4 139.38(18) .
O13 Co1 Co4 43.17(15) .
O2 Co1 Co4 126.86(19) .
O4 Co1 Co4 103.60(16) .
O1 Co1 Co4 48.84(15) .
Co2 Co1 Co4 92.18(5) .
O29 Co2 O28 84.4(2) .
O29 Co2 O4 176.6(2) .
O28 Co2 O4 92.6(2) .
O29 Co2 O7 94.6(2) .
O28 Co2 O7 171.1(2) .
O4 Co2 O7 88.6(2) .
O29 Co2 O5 90.4(2) .
O28 Co2 O5 86.1(2) .
O4 Co2 O5 91.0(2) .
O7 Co2 O5 85.1(2) .
O29 Co2 O1 95.7(2) .
O28 Co2 O1 106.0(2) .
O4 Co2 O1 83.6(2) .
O7 Co2 O1 82.8(2) .
O5 Co2 O1 166.8(2) .
O29 Co2 Co1 131.65(19) .
O28 Co2 Co1 80.10(17) .
O4 Co2 Co1 45.94(15) .
O7 Co2 Co1 106.82(15) .
O5 Co2 Co1 133.30(15) .
O1 Co2 Co1 47.07(12) .
O29 Co2 Co3 79.17(17) .
O28 Co2 Co3 144.68(16) .
O4 Co2 Co3 102.52(16) .
O7 Co2 Co3 42.94(14) .
O5 Co2 Co3 124.72(15) .
O1 Co2 Co3 45.84(13) .
Co1 Co2 Co3 87.78(5) .
O30 Co3 O31 81.7(2) .
O30 Co3 O7 91.8(2) .
O31 Co3 O7 171.4(2) .
O30 Co3 O10 175.9(2) .
O31 Co3 O10 96.1(2) .
O7 Co3 O10 90.0(2) .
O30 Co3 O8 89.1(2) .
O31 Co3 O8 87.4(2) .
O7 Co3 O8 86.9(2) .
O10 Co3 O8 87.3(2) .
O30 Co3 O1 98.6(2) .
O31 Co3 O1 100.2(2) .
O7 Co3 O1 86.3(2) .
O10 Co3 O1 85.2(2) .
O8 Co3 O1 169.9(2) .
O30 Co3 Co4 138.34(17) .
O31 Co3 Co4 79.80(16) .
O7 Co3 Co4 108.73(15) .
O10 Co3 Co4 44.02(14) .
O8 Co3 Co4 126.78(16) .
O1 Co3 Co4 49.30(15) .
O30 Co3 Co2 78.19(16) .
O31 Co3 Co2 138.94(16) .
O7 Co3 Co2 43.60(15) .
O10 Co3 Co2 105.61(15) .
O8 Co3 Co2 127.30(15) .
O1 Co3 Co2 49.05(14) .
Co4 Co3 Co2 92.02(5) .
O32 Co4 O33 84.1(2) .
O32 Co4 O13 177.2(2) .
O33 Co4 O13 94.1(2) .
O32 Co4 O10 91.8(2) .
O33 Co4 O10 175.9(2) .
O13 Co4 O10 90.0(2) .
O32 Co4 O11 89.6(2) .
O33 Co4 O11 88.9(2) .
O13 Co4 O11 88.3(2) .
O10 Co4 O11 90.5(2) .
O32 Co4 O1 100.0(2) .
O33 Co4 O1 98.8(2) .
O13 Co4 O1 82.4(2) .
O10 Co4 O1 82.4(2) .
O11 Co4 O1 168.2(2) .
O32 Co4 Co3 77.63(16) .
O33 Co4 Co3 135.18(18) .
O13 Co4 Co3 105.12(17) .
O10 Co4 Co3 43.79(15) .
O11 Co4 Co3 130.89(15) .
O1 Co4 Co3 46.35(13) .
O32 Co4 Co1 138.71(18) .
O33 Co4 Co1 79.48(17) .
O13 Co4 Co1 42.53(16) .
O10 Co4 Co1 104.10(16) .
O11 Co4 Co1 127.30(16) .
O1 Co4 Co1 46.74(12) .
Co3 Co4 Co1 87.92(5) .
O35 Co5 O42 83.6(2) .
O35 Co5 O14 93.3(2) .
O42 Co5 O14 175.0(2) .
O35 Co5 O24 88.7(2) .
O42 Co5 O24 89.3(2) .
O14 Co5 O24 86.7(2) .
O35 Co5 O23 175.5(2) .
O42 Co5 O23 96.9(2) .
O14 Co5 O23 85.9(2) .
O24 Co5 O23 86.9(2) .
O35 Co5 O26 101.2(2) .
O42 Co5 O26 101.0(2) .
O14 Co5 O26 83.4(2) .
O24 Co5 O26 166.4(2) .
O23 Co5 O26 83.1(2) .
O35 Co5 Co8 139.91(16) .
O42 Co5 Co8 81.43(16) .
O14 Co5 Co8 103.41(16) .
O24 Co5 Co8 127.89(17) .
O23 Co5 Co8 44.41(14) .
O26 Co5 Co8 46.60(14) .
O35 Co5 Co6 80.05(18) .
O42 Co5 Co6 138.97(17) .
O14 Co5 Co6 43.54(14) .
O24 Co5 Co6 127.34(15) .
O23 Co5 Co6 102.21(16) .
O26 Co5 Co6 47.04(13) .
Co8 Co5 Co6 87.38(6) .
O37 Co6 O36 82.3(2) .
O37 Co6 O14 173.7(2) .
O36 Co6 O14 92.2(2) .
O37 Co6 O17 95.1(2) .
O36 Co6 O17 175.2(2) .
O14 Co6 O17 90.1(2) .
O37 Co6 O15 89.9(2) .
O36 Co6 O15 88.4(2) .
O14 Co6 O15 86.9(2) .
O17 Co6 O15 87.6(2) .
O37 Co6 O26 99.8(2) .
O36 Co6 O26 98.6(2) .
O14 Co6 O26 84.0(2) .
O17 Co6 O26 85.8(2) .
O15 Co6 O26 168.7(2) .
O37 Co6 Co7 79.15(17) .
O36 Co6 Co7 138.70(16) .
O14 Co6 Co7 107.06(16) .
O17 Co6 Co7 43.91(13) .
O15 Co6 Co7 127.82(17) .
O26 Co6 Co7 49.75(15) .
O37 Co6 Co5 137.19(17) .
O36 Co6 Co5 77.46(18) .
O14 Co6 Co5 43.36(14) .
O17 Co6 Co5 107.06(16) .
O15 Co6 Co5 126.35(18) .
O26 Co6 Co5 47.83(16) .
Co7 Co6 Co5 91.84(5) .
O39 Co7 O38 83.6(2) .
O39 Co7 O20 93.9(2) .
O38 Co7 O20 175.8(2) .
O39 Co7 O17 176.9(2) .
O38 Co7 O17 93.3(2) .
O20 Co7 O17 89.1(2) .
O39 Co7 O18 89.7(2) .
O38 Co7 O18 88.9(2) .
O20 Co7 O18 87.6(2) .
O17 Co7 O18 89.6(2) .
O39 Co7 O26 97.5(2) .
O38 Co7 O26 100.7(2) .
O20 Co7 O26 83.0(2) .
O17 Co7 O26 83.7(2) .
O18 Co7 O26 168.5(2) .
O39 Co7 Co8 79.24(19) .
O38 Co7 Co8 139.27(16) .
O20 Co7 Co8 43.01(14) .
O17 Co7 Co8 103.61(16) .
O18 Co7 Co8 127.34(15) .
O26 Co7 Co8 46.37(14) .
O39 Co7 Co6 135.32(19) .
O38 Co7 Co6 79.15(16) .
O20 Co7 Co6 104.94(16) .
O17 Co7 Co6 44.22(14) .
O18 Co7 Co6 130.45(14) .
O26 Co7 Co6 47.09(13) .
Co8 Co7 Co6 87.57(6) .
O41 Co8 O40 82.3(2) .
O41 Co8 O20 171.8(2) .
O40 Co8 O20 93.6(2) .
O41 Co8 O23 93.5(2) .
O40 Co8 O23 173.4(2) .
O20 Co8 O23 90.0(2) .
O41 Co8 O21 85.2(2) .
O40 Co8 O21 84.7(2) .
O20 Co8 O21 87.4(2) .
O23 Co8 O21 89.9(2) .
O41 Co8 O26 100.6(2) .
O40 Co8 O26 99.4(2) .
O20 Co8 O26 87.0(2) .
O23 Co8 O26 86.3(2) .
O21 Co8 O26 173.2(2) .
O41 Co8 Co5 77.87(15) .
O40 Co8 Co5 136.90(17) .
O20 Co8 Co5 109.73(15) .
O23 Co8 Co5 46.01(14) .
O21 Co8 Co5 130.48(17) .
O26 Co8 Co5 48.70(15) .
O41 Co8 Co7 141.34(16) .
O40 Co8 Co7 79.13(17) .
O20 Co8 Co7 43.52(14) .
O23 Co8 Co7 107.20(15) .
O21 Co8 Co7 126.01(16) .
O26 Co8 Co7 50.35(15) .
Co5 Co8 Co7 93.20(5) .
O2 S1 O3 114.0(4) .
O2 S1 C6 107.4(4) .
O3 S1 C6 108.3(4) .
O2 S1 C12 110.7(4) .
O3 S1 C12 108.1(4) .
C6 S1 C12 108.3(4) .
O6 S2 O5 115.0(4) .
O6 S2 C22 107.4(4) .
O5 S2 C22 110.2(4) .
O6 S2 C16 107.3(4) .
O5 S2 C16 109.2(4) .
C22 S2 C16 107.5(4) .
O9 S3 O8 115.5(3) .
O9 S3 C32 108.4(4) .
O8 S3 C32 110.7(3) .
O9 S3 C26 107.2(3) .
O8 S3 C26 110.2(4) .
C32 S3 C26 104.2(4) .
O12 S4 O11 115.4(3) .
O12 S4 C36 107.9(4) .
O11 S4 C36 108.7(3) .
O12 S4 C2 107.9(4) .
O11 S4 C2 110.2(4) .
C36 S4 C2 106.3(4) .
O25 S5 O24 115.3(3) .
O25 S5 C52 107.7(4) .
O24 S5 C52 109.2(3) .
O25 S5 C46 107.6(4) .
O24 S5 C46 110.0(3) .
C52 S5 C46 106.6(4) .
O16 S6 O15 115.0(3) .
O16 S6 C62 107.5(4) .
O15 S6 C62 111.1(4) .
O16 S6 C56 106.7(4) .
O15 S6 C56 111.2(4) .
C62 S6 C56 104.7(4) .
O19 S7 O18 115.7(3) .
O19 S7 C72 108.4(4) .
O18 S7 C72 108.3(3) .
O19 S7 C66 108.2(4) .
O18 S7 C66 110.5(3) .
C72 S7 C66 105.2(4) .
O22 S8 O21 114.1(3) .
O22 S8 C76 108.0(4) .
O21 S8 C76 110.3(4) .
O22 S8 C42 108.9(4) .
O21 S8 C42 108.0(3) .
C76 S8 C42 107.4(4) .
Co3 O1 Co1 144.2(3) .
Co3 O1 Co4 84.3(2) .
Co1 O1 Co4 84.42(19) .
Co3 O1 Co2 85.10(19) .
Co1 O1 Co2 83.42(19) .
Co4 O1 Co2 142.4(3) .
S1 O2 Co1 119.5(3) .
C11 O4 Co2 130.0(5) .
C11 O4 Co1 131.2(4) .
Co2 O4 Co1 90.1(2) .
S2 O5 Co2 118.4(3) .
C21 O7 Co3 132.8(4) .
C21 O7 Co2 133.7(4) .
Co3 O7 Co2 93.5(2) .
S3 O8 Co3 120.2(3) .
C31 O10 Co3 135.9(4) .
C31 O10 Co4 128.6(5) .
Co3 O10 Co4 92.2(2) .
S4 O11 Co4 118.7(3) .
C1 O13 Co1 132.4(5) .
C1 O13 Co4 132.8(5) .
Co1 O13 Co4 94.3(2) .
C51 O14 Co5 133.2(5) .
C51 O14 Co6 133.5(5) .
Co5 O14 Co6 93.10(19) .
S6 O15 Co6 118.5(3) .
C61 O17 Co7 131.1(4) .
C61 O17 Co6 134.6(4) .
Co7 O17 Co6 91.88(19) .
S7 O18 Co7 119.6(3) .
C71 O20 Co8 133.5(4) .
C71 O20 Co7 132.4(5) .
Co8 O20 Co7 93.5(2) .
S8 O21 Co8 118.5(3) .
C41 O23 Co8 131.7(4) .
C41 O23 Co5 131.9(5) .
Co8 O23 Co5 89.58(19) .
S5 O24 Co5 120.9(3) .
Co8 O26 Co6 141.3(3) .
Co8 O26 Co5 84.7(2) .
Co6 O26 Co5 85.13(19) .
Co8 O26 Co7 83.27(18) .
Co6 O26 Co7 83.2(2) .
Co5 O26 Co7 143.6(3) .
C96 O27 Co1 130.2(5) .
C96 O28 Co2 123.4(6) .
C105 O29 Co2 129.1(6) .
C105 O30 Co3 128.3(5) .
C88 O31 Co3 127.1(5) .
C88 O32 Co4 130.4(5) .
C104 O33 Co4 125.6(6) .
C104 O34 Co1 128.2(5) .
C89 O35 Co5 126.8(6) .
C89 O36 Co6 130.8(5) .
C97 O37 Co6 126.8(5) .
C97 O38 Co7 127.1(6) .
C112 O39 Co7 128.1(6) .
C112 O40 Co8 128.0(5) .
C81 O41 Co8 130.4(5) .
C81 O42 Co5 123.2(5) .
C92 N1 C164 117.2(10) .
C108 N2 C147 124.2(11) .
C102 N3 C130 119.8(11) .
C84 N4 C113 123.3(8) .
O13 C1 C6 122.1(7) .
O13 C1 C2 122.2(7) .
C6 C1 C2 115.5(7) .
C1 C2 C3 123.2(8) .
C1 C2 S4 124.2(6) .
C3 C2 S4 112.0(7) .
C4 C3 C2 119.1(10) .
C5 C4 C3 117.1(9) .
C5 C4 C7 122.3(9) .
C3 C4 C7 120.6(10) .
C4 C5 C6 123.8(10) .
C1 C6 C5 120.9(9) .
C1 C6 S1 125.7(6) .
C5 C6 S1 113.3(7) .
C4 C7 C9 111.6(10) .
C4 C7 C8 108.0(9) .
C9 C7 C8 104.0(12) .
C4 C7 C10 108.3(9) .
C9 C7 C10 121.2(17) .
C8 C7 C10 102.4(17) .
O4 C11 C12 124.2(7) .
O4 C11 C16 124.1(7) .
C12 C11 C16 111.6(7) .
C13 C12 C11 124.3(8) .
C13 C12 S1 114.7(7) .
C11 C12 S1 120.9(6) .
C12 C13 C14 120.9(8) .
C15 C14 C13 115.9(8) .
C15 C14 C17 120.9(9) .
C13 C14 C17 123.2(8) .
C16 C15 C14 122.6(9) .
C15 C16 C11 124.4(7) .
C15 C16 S2 114.4(7) .
C11 C16 S2 121.1(6) .
C18 C17 C14 111.9(9) .
C18 C17 C19 108.1(10) .
C14 C17 C19 107.5(8) .
C18 C17 C20 110.1(9) .
C14 C17 C20 108.5(9) .
C19 C17 C20 110.7(11) .
O7 C21 C26 124.7(6) .
O7 C21 C22 123.3(6) .
C26 C21 C22 112.0(6) .
C23 C22 C21 123.5(7) .
C23 C22 S2 114.5(6) .
C21 C22 S2 121.9(6) .
C22 C23 C24 121.5(7) .
C25 C24 C23 116.0(7) .
C25 C24 C27 121.9(7) .
C23 C24 C27 122.1(7) .
C26 C25 C24 124.0(7) .
C25 C26 C21 122.8(7) .
C25 C26 S3 114.8(6) .
C21 C26 S3 122.3(6) .
C29 C27 C28 110.2(9) .
C29 C27 C24 112.9(8) .
C28 C27 C24 111.2(8) .
C29 C27 C30 106.5(9) .
C28 C27 C30 108.3(9) .
C24 C27 C30 107.4(8) .
O10 C31 C36 125.0(6) .
O10 C31 C32 119.8(7) .
C36 C31 C32 115.2(7) .
C33 C32 C31 119.5(8) .
C33 C32 S3 117.6(6) .
C31 C32 S3 122.9(6) .
C34 C33 C32 124.6(8) .
C33 C34 C35 116.7(7) .
C33 C34 C37 122.5(7) .
C35 C34 C37 120.8(8) .
C34 C35 C36 122.6(8) .
C31 C36 C35 121.4(7) .
C31 C36 S4 123.5(6) .
C35 C36 S4 115.1(6) .
C40 C37 C38 119.7(13) .
C40 C37 C39 109.9(16) .
C38 C37 C39 93.0(15) .
C40 C37 C34 111.9(8) .
C38 C37 C34 111.4(10) .
C39 C37 C34 109.1(10) .
O23 C41 C46 124.9(7) .
O23 C41 C42 123.2(6) .
C46 C41 C42 111.9(6) .
C43 C42 C41 122.4(7) .
C43 C42 S8 115.1(6) .
C41 C42 S8 122.4(6) .
C44 C43 C42 123.5(7) .
C45 C44 C43 114.7(7) .
C45 C44 C47 124.2(8) .
C43 C44 C47 121.1(8) .
C44 C45 C46 123.4(8) .
C41 C46 C45 124.1(8) .
C41 C46 S5 120.0(6) .
C45 C46 S5 115.9(7) .
C44 C47 C48 109.2(8) .
C44 C47 C49 112.0(8) .
C48 C47 C49 107.4(9) .
C44 C47 C50 109.2(8) .
C48 C47 C50 109.3(8) .
C49 C47 C50 109.6(9) .
O14 C51 C56 123.0(7) .
O14 C51 C52 122.2(6) .
C56 C51 C52 114.7(6) .
C53 C52 C51 121.5(7) .
C53 C52 S5 113.9(6) .
C51 C52 S5 124.3(5) .
C52 C53 C54 122.0(8) .
C55 C54 C53 117.5(7) .
C55 C54 C57 122.0(8) .
C53 C54 C57 120.3(8) .
C54 C55 C56 122.5(8) .
C51 C56 C55 121.7(7) .
C51 C56 S6 123.5(6) .
C55 C56 S6 114.8(6) .
C60 C57 C58 108.0(9) .
C60 C57 C54 113.6(8) .
C58 C57 C54 108.6(8) .
C60 C57 C59 110.3(9) .
C58 C57 C59 109.8(9) .
C54 C57 C59 106.6(8) .
O17 C61 C66 124.3(6) .
O17 C61 C62 120.5(6) .
C66 C61 C62 115.1(6) .
C63 C62 C61 120.3(7) .
C63 C62 S6 116.1(6) .
C61 C62 S6 123.6(5) .
C62 C63 C64 123.1(8) .
C65 C64 C63 115.5(8) .
C65 C64 C67 125.2(9) .
C63 C64 C67 119.3(8) .
C64 C65 C66 122.7(8) .
C61 C66 C65 123.1(7) .
C61 C66 S7 123.3(6) .
C65 C66 S7 113.6(6) .
C70 C67 C69 105.7(10) .
C70 C67 C68 112.4(10) .
C69 C67 C68 109.7(10) .
C70 C67 C64 110.6(8) .
C69 C67 C64 108.9(9) .
C68 C67 C64 109.4(8) .
O20 C71 C72 122.8(6) .
O20 C71 C76 122.3(6) .
C72 C71 C76 114.8(6) .
C71 C72 C73 122.7(7) .
C71 C72 S7 124.6(5) .
C73 C72 S7 112.6(6) .
C74 C73 C72 121.0(8) .
C73 C74 C75 116.5(7) .
C73 C74 C77 123.4(8) .
C75 C74 C77 120.1(8) .
C74 C75 C76 124.0(8) .
C75 C76 C71 120.9(7) .
C75 C76 S8 115.6(7) .
C71 C76 S8 123.3(5) .
C80 C77 C78 112.3(11) .
C80 C77 C74 109.8(9) .
C78 C77 C74 109.7(10) .
C80 C77 C79 113.5(12) .
C78 C77 C79 100.9(13) .
C74 C77 C79 110.4(9) .
O41 C81 O42 126.5(7) .
O41 C81 C82 116.1(7) .
O42 C81 C82 117.3(8) .
C87 C82 C83 118.3(8) .
C87 C82 C81 118.3(8) .
C83 C82 C81 123.3(8) .
C84 C83 C82 121.6(9) .
N4 C84 C85 118.1(9) .
N4 C84 C83 124.9(9) .
C85 C84 C83 117.0(9) .
C86 C85 C84 123.6(9) .
C85 C86 C87 117.8(8) .
C85 C86 C88 123.1(8) 2_666
C87 C86 C88 119.0(7) 2_666
C86 C87 C82 121.5(8) .
O31 C88 O32 122.9(8) .
O31 C88 C86 119.0(7) 2_666
O32 C88 C86 117.9(7) 2_666
O36 C89 O35 124.8(8) .
O36 C89 C90 116.9(8) .
O35 C89 C90 118.2(8) .
C91 C90 C95 117.9(8) .
C91 C90 C89 119.9(8) .
C95 C90 C89 122.1(8) .
C92 C91 C90 119.7(9) .
N1 C92 C93 124.5(9) .
N1 C92 C91 116.5(10) .
C93 C92 C91 118.9(10) .
C92 C93 C94 121.6(9) .
C95 C94 C93 120.7(9) .
C95 C94 C96 118.9(9) .
C93 C94 C96 120.4(8) .
C94 C95 C90 121.1(8) .
O27 C96 O28 126.2(8) .
O27 C96 C94 117.5(8) .
O28 C96 C94 116.3(9) .
O38 C97 O37 126.2(8) .
O38 C97 C98 116.2(8) .
O37 C97 C98 117.6(7) .
C99 C98 C103 120.7(8) .
C99 C98 C97 121.6(8) .
C103 C98 C97 117.7(8) .
C98 C99 C100 120.9(8) .
C99 C100 C101 119.4(8) .
C99 C100 C104 119.2(8) .
C101 C100 C104 121.2(8) .
C102 C101 C100 117.9(9) .
C103 C102 C101 121.5(10) .
C103 C102 N3 117.2(9) .
C101 C102 N3 120.2(10) .
C102 C103 C98 119.0(9) .
O34 C104 O33 127.2(8) .
O34 C104 C100 119.7(8) .
O33 C104 C100 113.1(9) .
O29 C105 O30 124.3(8) .
O29 C105 C106 117.7(8) .
O30 C105 C106 118.1(7) .
C111 C106 C107 120.3(9) .
C111 C106 C105 117.9(8) .
C107 C106 C105 121.8(8) .
C108 C107 C106 120.6(9) .
C109 C108 N2 120.4(10) .
C109 C108 C107 118.7(10) .
N2 C108 C107 120.8(10) .
C108 C109 C110 121.1(9) .
C111 C110 C109 118.7(8) .
C111 C110 C112 117.5(8) 2_666
C109 C110 C112 123.8(8) 2_666
C106 C111 C110 120.4(8) .
O40 C112 O39 125.0(7) .
O40 C112 C110 117.9(7) 2_666
O39 C112 C110 116.9(8) 2_666
N4 C113 C114 112.6(10) .
C115 C114 C127 121.0(11) .
C115 C114 C113 122.4(10) .
C127 C114 C113 116.5(10) .
C116 C115 C114 122.3(12) .
C115 C116 C117 122.1(12) .
C116 C117 C128 118.2(12) .
C116 C117 C118 122.7(12) .
C128 C117 C118 119.1(11) .
C119 C118 C117 119.1(13) .
C118 C119 C120 122.0(13) .
C129 C120 C121 120.4(13) .
C129 C120 C119 117.7(11) .
C121 C120 C119 121.9(13) .
C122 C121 C120 121.8(15) .
C121 C122 C123 119.1(15) .
C122 C123 C124 121.8(14) .
C123 C124 C129 118.2(11) .
C123 C124 C125 120.7(11) .
C129 C124 C125 121.1(10) .
C126 C125 C124 119.8(11) .
C125 C126 C127 118.8(12) .
C128 C127 C114 116.8(11) .
C128 C127 C126 120.7(10) .
C114 C127 C126 122.5(12) .
C129 C128 C127 121.5(11) .
C129 C128 C117 119.0(11) .
C127 C128 C117 119.5(11) .
C120 C129 C128 123.2(12) .
C120 C129 C124 118.7(11) .
C128 C129 C124 118.1(11) .
N3 C130 C131 103.3(9) .
C132 C131 C144 118.7(16) .
C132 C131 C130 121.4(16) .
C144 C131 C130 119.9(16) .
C131 C132 C133 127(2) .
C132 C133 C134 122.5(19) .
C133 C134 C145 112.6(15) .
C133 C134 C135 119.3(16) .
C145 C134 C135 128.1(16) .
C136 C135 C134 117.8(16) .
C135 C136 C137 113.5(17) .
C146 C137 C138 120.8(19) .
C146 C137 C136 124.2(18) .
C138 C137 C136 115.1(19) .
C139 C138 C137 115(2) .
C140 C139 C138 127(2) .
C139 C140 C141 121(2) .
C140 C141 C142 117.7(19) .
C140 C141 C146 111.5(18) .
C142 C141 C146 130.7(19) .
C143 C142 C141 114.6(19) .
C142 C143 C144 115.7(18) .
C131 C144 C145 113.7(16) .
C131 C144 C143 120.8(16) .
C145 C144 C143 125.5(16) .
C146 C145 C134 111.3(16) .
C146 C145 C144 123.0(17) .
C134 C145 C144 125.7(16) .
C145 C146 C137 125.2(18) .
C145 C146 C141 110.4(17) .
C137 C146 C141 124.4(17) .
N2 C147 C148 96.3(8) .
C149 C148 C161 119.5(16) .
C149 C148 C147 121.4(16) .
C161 C148 C147 119.1(15) .
C150 C149 C148 128(2) .
C149 C150 C151 119(2) .
C150 C151 C162 115.8(18) .
C150 C151 C152 119.3(19) .
C162 C151 C152 124.9(19) .
C153 C152 C151 119(2) .
C152 C153 C154 117(2) .
C163 C154 C155 122(2) .
C163 C154 C153 121.0(19) .
C155 C154 C153 117(2) .
C156 C155 C154 116(2) .
C155 C156 C157 125(3) .
C156 C157 C158 122(2) .
C157 C158 C163 113.3(19) .
C157 C158 C159 120(2) .
C163 C158 C159 126(2) .
C160 C159 C158 118(2) .
C161 C160 C159 114.7(19) .
C160 C161 C148 121.5(17) .
C160 C161 C162 125.0(17) .
C148 C161 C162 113.5(16) .
C163 C162 C161 123.3(19) .
C163 C162 C151 112.8(18) .
C161 C162 C151 123.9(18) .
C162 C163 C154 126(2) .
C162 C163 C158 112.7(18) .
C154 C163 C158 121.3(19) .
N1 C164 C165 117.4(9) .
C166 C165 C178 120.2(15) .
C166 C165 C164 117.6(14) .
C178 C165 C164 122.2(12) .
C167 C166 C165 126(2) .
C166 C167 C168 120.1(19) .
C167 C168 C179 115.9(15) .
C167 C168 C169 121.6(17) .
C179 C168 C169 122.4(17) .
C170 C169 C168 120.8(19) .
C169 C170 C171 117.5(19) .
C180 C171 C172 126(2) .
C180 C171 C170 118.7(18) .
C172 C171 C170 115.6(19) .
C173 C172 C171 115(2) .
C172 C173 C174 124(3) .
C173 C174 C175 123(2) .
C174 C175 C180 114.5(19) .
C174 C175 C176 117(2) .
C180 C175 C176 128(2) .
C177 C176 C175 113(2) .
C176 C177 C178 121(2) .
C165 C178 C179 113.1(16) .
C165 C178 C177 126.4(16) .
C179 C178 C177 120.5(17) .
C180 C179 C168 113.8(16) .
C180 C179 C178 122.0(18) .
C168 C179 C178 124.2(16) .
C179 C180 C171 126.8(19) .
C179 C180 C175 114.9(18) .
C171 C180 C175 118.2(18) .

loop_
_geom_bond_atom_site_label_1
_geom_bond_atom_site_label_2
_geom_bond_distance
_geom_bond_site_symmetry_2
Co1 O34 1.996(6) .
Co1 O27 1.996(6) .
Co1 O13 2.014(6) .
Co1 O2 2.077(6) .
Co1 O4 2.120(5) .
Co1 O1 2.174(5) .
Co1 Co2 2.950(3) .
Co1 Co4 2.971(3) .
Co2 O29 1.981(6) .
Co2 O28 2.028(6) .
Co2 O4 2.047(5) .
Co2 O7 2.058(5) .
Co2 O5 2.095(5) .
Co2 O1 2.258(6) .
Co2 Co3 2.979(3) .
Co3 O30 2.005(6) .
Co3 O31 2.013(6) .
Co3 O7 2.033(5) .
Co3 O10 2.043(6) .
Co3 O8 2.095(5) .
Co3 O1 2.145(5) .
Co3 Co4 2.950(3) .
Co4 O32 1.986(6) .
Co4 O33 1.987(5) .
Co4 O13 2.038(5) .
Co4 O10 2.052(5) .
Co4 O11 2.075(5) .
Co4 O1 2.247(6) .
Co5 O35 2.002(5) .
Co5 O42 2.027(6) .
Co5 O14 2.056(5) .
Co5 O24 2.066(6) .
Co5 O23 2.122(5) .
Co5 O26 2.225(6) .
Co5 Co8 2.949(3) .
Co5 Co6 2.991(3) .
Co6 O37 1.990(6) .
Co6 O36 2.009(5) .
Co6 O14 2.063(5) .
Co6 O17 2.077(5) .
Co6 O15 2.097(5) .
Co6 O26 2.196(5) .
Co6 Co7 2.977(3) .
Co7 O39 1.971(6) .
Co7 O38 1.986(6) .
Co7 O20 2.037(5) .
Co7 O17 2.066(5) .
Co7 O18 2.074(5) .
Co7 O26 2.289(6) .
Co7 Co8 2.952(2) .
Co8 O41 1.998(5) .
Co8 O40 2.003(5) .
Co8 O20 2.017(5) .
Co8 O23 2.064(5) .
Co8 O21 2.089(5) .
Co8 O26 2.152(6) .
S1 O2 1.424(6) .
S1 O3 1.434(6) .
S1 C6 1.753(10) .
S1 C12 1.756(9) .
S2 O6 1.391(6) .
S2 O5 1.430(6) .
S2 C22 1.740(8) .
S2 C16 1.764(8) .
S3 O9 1.400(5) .
S3 O8 1.429(6) .
S3 C32 1.733(9) .
S3 C26 1.741(8) .
S4 O12 1.418(6) .
S4 O11 1.446(6) .
S4 C36 1.742(8) .
S4 C2 1.763(9) .
S5 O25 1.420(6) .
S5 O24 1.435(5) .
S5 C52 1.741(9) .
S5 C46 1.751(9) .
S6 O16 1.410(5) .
S6 O15 1.443(6) .
S6 C62 1.724(9) .
S6 C56 1.740(8) .
S7 O19 1.411(6) .
S7 O18 1.427(5) .
S7 C72 1.739(8) .
S7 C66 1.774(8) .
S8 O22 1.394(6) .
S8 O21 1.443(6) .
S8 C76 1.728(9) .
S8 C42 1.751(8) .
O4 C11 1.274(9) .
O7 C21 1.275(8) .
O10 C31 1.341(8) .
O13 C1 1.333(9) .
O14 C51 1.301(8) .
O17 C61 1.313(8) .
O20 C71 1.301(8) .
O23 C41 1.262(8) .
O27 C96 1.203(11) .
O28 C96 1.270(10) .
O29 C105 1.235(9) .
O30 C105 1.253(10) .
O31 C88 1.232(9) .
O32 C88 1.242(10) .
O33 C104 1.273(10) .
O34 C104 1.198(11) .
O35 C89 1.263(10) .
O36 C89 1.229(10) .
O37 C97 1.263(11) .
O38 C97 1.239(10) .
O39 C112 1.273(10) .
O40 C112 1.213(10) .
O41 C81 1.221(10) .
O42 C81 1.275(10) .
N1 C92 1.342(14) .
N1 C164 1.439(5) .
N2 C108 1.355(13) .
N2 C147 1.458(5) .
N3 C102 1.447(14) .
N3 C130 1.454(5) .
N4 C84 1.361(13) .
N4 C113 1.448(5) .
C1 C6 1.357(11) .
C1 C2 1.379(12) .
C2 C3 1.408(12) .
C3 C4 1.377(14) .
C4 C5 1.333(15) .
C4 C7 1.503(13) .
C5 C6 1.396(13) .
C7 C9 1.524(9) .
C7 C8 1.527(9) .
C7 C10 1.533(9) .
C11 C12 1.394(11) .
C11 C16 1.409(12) .
C12 C13 1.372(12) .
C13 C14 1.397(13) .
C14 C15 1.355(12) .
C14 C17 1.526(12) .
C15 C16 1.350(11) .
C17 C18 1.472(15) .
C17 C19 1.532(15) .
C17 C20 1.574(16) .
C21 C26 1.426(11) .
C21 C22 1.434(10) .
C22 C23 1.345(11) .
C23 C24 1.402(11) .
C24 C25 1.350(11) .
C24 C27 1.531(11) .
C25 C26 1.344(11) .
C27 C29 1.488(13) .
C27 C28 1.502(15) .
C27 C30 1.577(15) .
C31 C36 1.368(11) .
C31 C32 1.422(10) .
C32 C33 1.398(11) .
C33 C34 1.283(12) .
C34 C35 1.374(11) .
C34 C37 1.518(8) .
C35 C36 1.379(11) .
C37 C40 1.497(9) .
C37 C38 1.506(9) .
C37 C39 1.517(10) .
C41 C46 1.372(11) .
C41 C42 1.433(10) .
C42 C43 1.373(11) .
C43 C44 1.358(12) .
C44 C45 1.358(12) .
C44 C47 1.496(11) .
C45 C46 1.374(11) .
C47 C48 1.515(14) .
C47 C49 1.516(15) .
C47 C50 1.527(14) .
C51 C56 1.389(10) .
C51 C52 1.408(11) .
C52 C53 1.369(10) .
C53 C54 1.381(11) .
C54 C55 1.316(12) .
C54 C57 1.521(11) .
C55 C56 1.399(10) .
C57 C60 1.441(15) .
C57 C58 1.499(15) .
C57 C59 1.555(15) .
C61 C66 1.352(10) .
C61 C62 1.416(10) .
C62 C63 1.354(11) .
C63 C64 1.410(13) .
C64 C65 1.312(12) .
C64 C67 1.533(12) .
C65 C66 1.390(11) .
C67 C70 1.495(15) .
C67 C69 1.510(16) .
C67 C68 1.517(16) .
C71 C72 1.383(11) .
C71 C76 1.425(11) .
C72 C73 1.418(11) .
C73 C74 1.367(12) .
C74 C75 1.369(12) .
C74 C77 1.494(12) .
C75 C76 1.372(11) .
C77 C80 1.464(15) .
C77 C78 1.468(19) .
C77 C79 1.502(17) .
C81 C82 1.466(11) .
C82 C87 1.368(11) .
C82 C83 1.383(12) .
C83 C84 1.370(13) .
C84 C85 1.366(14) .
C85 C86 1.354(12) .
C86 C87 1.365(11) .
C86 C88 1.469(12) 2_666
C88 C86 1.469(12) 2_666
C89 C90 1.450(12) .
C90 C91 1.401(14) .
C90 C95 1.408(11) .
C91 C92 1.392(14) .
C92 C93 1.360(14) .
C93 C94 1.366(14) .
C94 C95 1.318(12) .
C94 C96 1.496(13) .
C97 C98 1.491(12) .
C98 C99 1.336(11) .
C98 C103 1.353(13) .
C99 C100 1.353(12) .
C100 C101 1.380(14) .
C100 C104 1.506(12) .
C101 C102 1.369(14) .
C102 C103 1.339(14) .
C105 C106 1.483(12) .
C106 C111 1.340(12) .
C106 C107 1.404(14) .
C107 C108 1.364(15) .
C108 C109 1.352(14) .
C109 C110 1.420(13) .
C110 C111 1.368(12) .
C110 C112 1.485(11) 2_666
C112 C110 1.485(11) 2_666
C113 C114 1.543(13) .
C114 C115 1.317(14) .
C114 C127 1.409(13) .
C115 C116 1.316(15) .
C116 C117 1.349(15) .
C117 C128 1.419(15) .
C117 C118 1.455(16) .
C118 C119 1.334(16) .
C119 C120 1.448(16) .
C120 C129 1.367(15) .
C120 C121 1.380(16) .
C121 C122 1.336(18) .
C122 C123 1.367(18) .
C123 C124 1.384(14) .
C124 C129 1.420(14) .
C124 C125 1.425(14) .
C125 C126 1.380(14) .
C126 C127 1.421(15) .
C127 C128 1.402(15) .
C128 C129 1.371(14) .
C130 C131 1.581(16) .
C131 C132 1.297(17) .
C131 C144 1.391(17) .
C132 C133 1.306(17) .
C133 C134 1.336(18) .
C134 C145 1.409(17) .
C134 C135 1.456(16) .
C135 C136 1.363(18) .
C136 C137 1.493(19) .
C137 C146 1.348(18) .
C137 C138 1.36(2) .
C138 C139 1.34(2) .
C139 C140 1.33(2) .
C140 C141 1.393(19) .
C141 C142 1.430(19) .
C141 C146 1.445(19) .
C142 C143 1.411(19) .
C143 C144 1.416(18) .
C144 C145 1.415(17) .
C145 C146 1.341(17) .
C147 C148 1.552(16) .
C148 C149 1.309(16) .
C148 C161 1.413(17) .
C149 C150 1.303(18) .
C150 C151 1.363(19) .
C151 C162 1.424(19) .
C151 C152 1.457(19) .
C152 C153 1.36(2) .
C153 C154 1.47(2) .
C154 C163 1.371(19) .
C154 C155 1.39(2) .
C155 C156 1.33(2) .
C156 C157 1.35(2) .
C157 C158 1.42(2) .
C158 C163 1.438(19) .
C158 C159 1.45(2) .
C159 C160 1.420(19) .
C160 C161 1.413(18) .
C161 C162 1.418(18) .
C162 C163 1.353(18) .
C164 C165 1.533(15) .
C165 C166 1.313(16) .
C165 C178 1.414(17) .
C166 C167 1.304(17) .
C167 C168 1.362(19) .
C168 C179 1.411(19) .
C168 C169 1.436(17) .
C169 C170 1.324(18) .
C170 C171 1.47(2) .
C171 C180 1.352(19) .
C171 C172 1.38(2) .
C172 C173 1.31(2) .
C173 C174 1.33(2) .
C174 C175 1.41(2) .
C175 C180 1.41(2) .
C175 C176 1.44(2) .
C176 C177 1.388(19) .
C177 C178 1.430(19) .
C178 C179 1.418(18) .
C179 C180 1.348(18) .

loop_
_platon_squeeze_void_nr
_platon_squeeze_void_average_x
_platon_squeeze_void_average_y
_platon_squeeze_void_average_z
_platon_squeeze_void_volume
_platon_squeeze_void_count_electrons
_platon_squeeze_void_content
1 0.061 0.612 0.027 4863 1719 ' '
2 0.272 0.235 0.105 131 67 ' '
3 0.728 0.765 0.895 132 62 ' '
